data_4088288
loop_
_publ_author_name
'Gruber, Stefan'

_publ_section_title
;
 Synthesis, NMR, and X-ray Studies of Iridium Dihydride C,N and N,P Ligand
 Complexes
;
_journal_issue 5
_journal_name_full Organometallics
_journal_page_first 699
_journal_paper_doi 10.1021/acs.organomet.5b00989
_journal_volume 35
_journal_year 2016
_chemical_absolute_configuration ad
_chemical_formula_moiety 'C32 H12 B1 F24, C30 H40 Ir1 N3 O1 P1'
_chemical_formula_sum 'C62 H52 B F24 Ir N3 O P'
_chemical_formula_weight 1545.07
_space_group_IT_number 4
_space_group_name_Hall 'P 2yb'
_space_group_name_H-M_alt 'P 1 21 1'
_symmetry_cell_setting monoclinic
_symmetry_space_group_name_Hall 'P 2yb'
_symmetry_space_group_name_H-M 'P 1 21 1'
_atom_sites_solution_hydrogens difmap
_atom_sites_solution_primary direct
_cell_angle_alpha 90
_cell_angle_beta 97.878(4)
_cell_angle_gamma 90
_cell_formula_units_Z 4
_cell_length_a 19.1900(13)
_cell_length_b 17.4078(13)
_cell_length_c 19.1973(14)
_cell_measurement_reflns_used 9968
_cell_measurement_temperature 123
_cell_measurement_theta_max 25
_cell_measurement_theta_min 3
_cell_volume 6352.4(8)
_computing_cell_refinement 'Apex2 (Bruker AXS, 2006)'
_computing_data_collection 'Apex2 (Bruker AXS, 2006)'
_computing_data_reduction 'Apex2 (Bruker AXS, 2006)'
_computing_molecular_graphics 'CAMERON (Watkin et al., 1996)'
_computing_publication_material 'CRYSTALS (Betteridge et al., 2003)'
_computing_structure_refinement 'CRYSTALS (Betteridge et al., 2003)'
_computing_structure_solution 'SIR92 (Altomare et al., 1994)'
_diffrn_ambient_temperature 123
_diffrn_measured_fraction_theta_full 0.997
_diffrn_measured_fraction_theta_max 0.997
_diffrn_measurement_device Area
_diffrn_measurement_device_type 'Bruker Kappa Apex2'
_diffrn_measurement_method '\f & \w scans'
_diffrn_radiation_monochromator graphite
_diffrn_radiation_type 'Mo K\a'
_diffrn_radiation_wavelength 0.71073
_diffrn_reflns_av_R_equivalents 0.078
_diffrn_reflns_limit_h_max 27
_diffrn_reflns_limit_h_min -26
_diffrn_reflns_limit_k_max 24
_diffrn_reflns_limit_k_min -24
_diffrn_reflns_limit_l_max 26
_diffrn_reflns_limit_l_min -27
_diffrn_reflns_number 96786
_diffrn_reflns_theta_full 30.063
_diffrn_reflns_theta_max 30.063
_diffrn_reflns_theta_min 1.586
_diffrn_standards_number 0
_exptl_absorpt_coefficient_mu 2.241
_exptl_absorpt_correction_T_max 0.89
_exptl_absorpt_correction_T_min 0.70
_exptl_absorpt_correction_type multi-scan
_exptl_absorpt_process_details 'SADABS (Siemens, 1996)'
_exptl_crystal_colour yellow
_exptl_crystal_density_diffrn 1.615
_exptl_crystal_density_method 'not measured'
_exptl_crystal_description block
_exptl_crystal_F_000 3063.999
_exptl_crystal_size_max 0.270
_exptl_crystal_size_mid 0.160
_exptl_crystal_size_min 0.050
_refine_diff_density_max 1.78
_refine_diff_density_min -1.39
_refine_ls_abs_structure_details 'Flack (1983), 17873 Friedel-pairs'
_refine_ls_abs_structure_Flack 0.005(5)
_refine_ls_extinction_method None
_refine_ls_goodness_of_fit_ref 1.1246
_refine_ls_hydrogen_treatment constr
_refine_ls_matrix_type full
_refine_ls_number_parameters 1964
_refine_ls_number_reflns 24172
_refine_ls_number_restraints 897
_refine_ls_R_factor_all 0.0783
_refine_ls_R_factor_gt 0.0528
_refine_ls_shift/su_max 0.0249109
_refine_ls_shift/su_mean 0.0004896
_refine_ls_structure_factor_coef F
_refine_ls_weighting_details
;
 Method, part 1, Chebychev polynomial, (Watkin, 1994, Prince, 1982) 
 [weight] = 1.0/[A~0~*T~0~(x)+A~1~*T~1~(x) ... +A~n-1~]*T~n-1~(x)] 
 where A~i~ are the Chebychev coefficients listed below and x= Fcalc/Fmax 
 Method = Robust Weighting (Prince, 1982) 
 W = [weight] * [1-(deltaF/6*sigmaF)^2^]^2^ 
 A~i~ are: 
 0.432 0.128 0.295 0.685E-01 0.715E-01 
;
_refine_ls_weighting_scheme calc
_refine_ls_wR_factor_all 0.0667
_refine_ls_wR_factor_gt 0.0488
_refine_ls_wR_factor_ref 0.0447
_reflns_limit_h_max 26
_reflns_limit_h_min -27
_reflns_limit_k_max 24
_reflns_limit_k_min -24
_reflns_limit_l_max 27
_reflns_limit_l_min 0
_reflns_number_gt 27876
_reflns_number_total 37025
_reflns_threshold_expression I>2.0\s(I)
_oxford_diffrn_Wilson_B_factor 1.69
_oxford_diffrn_Wilson_scale 239.28
_oxford_refine_ls_r_factor_ref 0.0455
_oxford_refine_ls_scale 0.06991(4)
_oxford_reflns_number_all 36943
_oxford_reflns_threshold_expression_ref I>3.0\s(I)
_cod_data_source_file om5b00989_si_002.cif
_cod_data_source_block 1
_cod_original_formula_sum 'C62 H52 B1 F24 Ir1 N3 O1 P1'
_cod_database_code 4088288

loop_
_symmetry_equiv_pos_as_xyz
x,y,z
-x,y+1/2,-z

loop_
_atom_site_label
_atom_site_type_symbol
_atom_site_fract_x
_atom_site_fract_y
_atom_site_fract_z
_atom_site_U_iso_or_equiv
_atom_site_occupancy
_atom_site_adp_type
_atom_site_refinement_flags_posn
_atom_site_refinement_flags_adp
_atom_site_disorder_assembly
_atom_site_disorder_group
Ir1 Ir 0.677779(13) 0.22430(5) 0.304326(13) 0.0242 1.0000 Uani . . . .
N1 N 0.7265(3) 0.1187(4) 0.3510(3) 0.0330 1.0000 Uani . . . .
N2 N 0.7840(3) 0.2752(4) 0.2908(3) 0.0328 1.0000 Uani . . . .
N3 N 0.6991(3) 0.3053(3) 0.3867(3) 0.0293 1.0000 Uani . . . .
O1 O 0.7487(3) -0.0070(3) 0.3434(4) 0.0519 1.0000 Uani . . . .
P1 P 0.62958(10) 0.14104(11) 0.22301(11) 0.0331 1.0000 Uani . . . .
C1 C 0.6938(6) 0.2056(6) 0.1164(5) 0.0661 1.0000 Uani . . . .
C2 C 0.6225(6) 0.0897(6) 0.0793(5) 0.0676 1.0000 Uani . . . .
C3 C 0.5629(5) 0.2146(6) 0.1023(5) 0.0568 1.0000 Uani . . . .
C4 C 0.6268(5) 0.1627(5) 0.1266(4) 0.0456 1.0000 Uani . . . .
C5 C 0.4877(4) 0.1710(5) 0.2435(6) 0.0560 1.0000 Uani . . . .
C6 C 0.5073(5) 0.0456(5) 0.1847(6) 0.0637 1.0000 Uani . . . .
C7 C 0.5499(5) 0.0642(5) 0.3118(6) 0.0568 1.0000 Uani . . . .
C8 C 0.5404(4) 0.1047(5) 0.2402(5) 0.0461 1.0000 Uani . . . .
C9 C 0.6853(4) 0.0535(4) 0.2398(5) 0.0432 1.0000 Uani . . . .
C10 C 0.7204(4) 0.0578(4) 0.3143(4) 0.0393 1.0000 Uani . . . .
C11 C 0.7878(5) 0.0162(5) 0.4106(5) 0.0583 1.0000 Uani . . . .
C12 C 0.7652(5) 0.0998(6) 0.4212(5) 0.0493 1.0000 Uani . . . .
C13 C 0.8235(6) 0.1545(5) 0.4449(6) 0.0530 1.0000 Uani . . . .
C14 C 0.8852(5) 0.1560(6) 0.4151(6) 0.0615 1.0000 Uani . . . .
C15 C 0.9379(6) 0.2094(8) 0.4346(9) 0.0968 1.0000 Uani . . . .
C16 C 0.9260(9) 0.2619(7) 0.4885(9) 0.1087 1.0000 Uani . . . .
C17 C 0.8659(9) 0.2622(7) 0.5166(9) 0.1155 1.0000 Uani . . . .
C18 C 0.8148(6) 0.2081(8) 0.4963(6) 0.0829 1.0000 Uani . . . .
C19 C 0.8367(5) 0.1719(5) 0.2282(5) 0.0494 1.0000 Uani . . . .
C20 C 0.8330(5) 0.2530(5) 0.2500(5) 0.0461 1.0000 Uani . . . .
C21 C 0.8816(6) 0.3053(6) 0.2320(7) 0.0759 1.0000 Uani . . . .
C22 C 0.8823(7) 0.3795(7) 0.2547(9) 0.1060 1.0000 Uani . . . .
C23 C 0.8391(6) 0.3992(6) 0.3030(7) 0.0744 1.0000 Uani . . . .
C24 C 0.7911(4) 0.3457(5) 0.3216(5) 0.0376 1.0000 Uani . . . .
C25 C 0.7460(4) 0.3609(4) 0.3760(5) 0.0332 1.0000 Uani . . . .
C26 C 0.7557(5) 0.4254(5) 0.4187(4) 0.0394 1.0000 Uani . . . .
C27 C 0.7152(5) 0.4338(5) 0.4725(4) 0.0472 1.0000 Uani . . . .
C28 C 0.6679(6) 0.3780(6) 0.4828(4) 0.0534 1.0000 Uani . . . .
C29 C 0.6612(4) 0.3128(4) 0.4406(4) 0.0374 1.0000 Uani . . . .
C30 C 0.6098(5) 0.2517(5) 0.4546(5) 0.0513 1.0000 Uani . . . .
H11 H 0.6993 0.2503 0.1460 0.0989 1.0000 Uiso R . . .
H12 H 0.6903 0.2217 0.0682 0.0990 1.0000 Uiso R . . .
H13 H 0.7344 0.1723 0.1274 0.0989 1.0000 Uiso R . . .
H21 H 0.5749 0.0709 0.0700 0.1040 1.0000 Uiso R . . .
H22 H 0.6385 0.1028 0.0355 0.1039 1.0000 Uiso R . . .
H23 H 0.6524 0.0502 0.1020 0.1042 1.0000 Uiso R . . .
H31 H 0.5200 0.1848 0.0997 0.0880 1.0000 Uiso R . . .
H32 H 0.5615 0.2558 0.1356 0.0878 1.0000 Uiso R . . .
H33 H 0.5670 0.2356 0.0567 0.0879 1.0000 Uiso R . . .
H51 H 0.4693 0.1861 0.1962 0.0831 1.0000 Uiso R . . .
H52 H 0.4495 0.1551 0.2676 0.0831 1.0000 Uiso R . . .
H53 H 0.5111 0.2142 0.2675 0.0826 1.0000 Uiso R . . .
H61 H 0.4993 0.0705 0.1397 0.0939 1.0000 Uiso R . . .
H62 H 0.5391 0.0033 0.1828 0.0939 1.0000 Uiso R . . .
H63 H 0.4635 0.0273 0.1970 0.0940 1.0000 Uiso R . . .
H71 H 0.5050 0.0481 0.3233 0.0849 1.0000 Uiso R . . .
H72 H 0.5792 0.0198 0.3096 0.0850 1.0000 Uiso R . . .
H73 H 0.5716 0.0984 0.3478 0.0847 1.0000 Uiso R . . .
H91 H 0.7209 0.0520 0.2080 0.0508 1.0000 Uiso R . . .
H92 H 0.6560 0.0079 0.2329 0.0509 1.0000 Uiso R . . .
H111 H 0.7755 -0.0161 0.4479 0.0700 1.0000 Uiso R . . .
H112 H 0.8378 0.0132 0.4094 0.0699 1.0000 Uiso R . . .
H121 H 0.7317 0.1010 0.4553 0.0588 1.0000 Uiso R . . .
H141 H 0.8920 0.1203 0.3809 0.0749 1.0000 Uiso R . . .
H151 H 0.9786 0.2111 0.4132 0.1150 1.0000 Uiso R . . .
H161 H 0.9608 0.2967 0.5046 0.1329 1.0000 Uiso R . . .
H171 H 0.8587 0.2985 0.5501 0.1320 1.0000 Uiso R . . .
H181 H 0.7743 0.2071 0.5171 0.1010 1.0000 Uiso R . . .
H191 H 0.8724 0.1449 0.2582 0.0700 1.0000 Uiso R . . .
H192 H 0.7917 0.1477 0.2297 0.0700 1.0000 Uiso R . . .
H193 H 0.8476 0.1701 0.1808 0.0701 1.0000 Uiso R . . .
H211 H 0.9144 0.2898 0.2036 0.0920 1.0000 Uiso R . . .
H221 H 0.9120 0.4153 0.2385 0.1210 1.0000 Uiso R . . .
H231 H 0.8412 0.4481 0.3223 0.0889 1.0000 Uiso R . . .
H261 H 0.7882 0.4629 0.4102 0.0470 1.0000 Uiso R . . .
H271 H 0.7202 0.4770 0.5013 0.0560 1.0000 Uiso R . . .
H281 H 0.6400 0.3841 0.5179 0.0639 1.0000 Uiso R . . .
H301 H 0.6026 0.2535 0.5029 0.0780 1.0000 Uiso R . . .
H302 H 0.6270 0.2021 0.4444 0.0779 1.0000 Uiso R . . .
H303 H 0.5657 0.2603 0.4256 0.0780 1.0000 Uiso R . . .
Ir2 Ir 0.249827(11) 0.78230(5) 0.126511(12) 0.0199 1.0000 Uani D U . .
N5 N 0.2429(3) 0.6694(3) 0.1873(4) 0.0366 1.0000 Uani . . . .
N6 N 0.3520(3) 0.7343(3) 0.1369(3) 0.0231 1.0000 Uani . . . .
P2 P 0.14918(8) 0.84675(12) 0.09908(11) 0.0312 1.0000 Uani D U . .
C31 C 0.0693(5) 0.7138(7) 0.0892(9) 0.1096 1.0000 Uani . . . .
C32 C -0.0011(5) 0.8334(7) 0.0668(9) 0.1043 1.0000 Uani . . . .
C33 C 0.0745(6) 0.7855(9) -0.0204(8) 0.1058 1.0000 Uani . . . .
C34 C 0.0699(4) 0.7949(6) 0.0570(7) 0.0686 1.0000 Uani . . . .
C35 C 0.1887(5) 0.9300(5) -0.0174(4) 0.0467 1.0000 Uani . . . .
C36 C 0.0911(5) 0.9872(5) 0.0382(5) 0.0497 1.0000 Uani . . . .
C37 C 0.2120(4) 0.9909(4) 0.1020(4) 0.0329 1.0000 Uani . . . .
C38 C 0.1598(4) 0.9400(4) 0.0530(4) 0.0331 1.0000 Uani . . . .
C49 C 0.1500(7) 0.6967(7) 0.2612(9) 0.1153 1.0000 Uani . . . .
C50 C 0.1953(5) 0.6424(5) 0.2272(6) 0.0579 1.0000 Uani . . . .
C51 C 0.1918(5) 0.5648(5) 0.2421(6) 0.0591 1.0000 Uani . . . .
C52 C 0.2355(5) 0.5140(5) 0.2167(5) 0.0483 1.0000 Uani . . . .
C53 C 0.2870(5) 0.5421(5) 0.1803(5) 0.0445 1.0000 Uani . . . .
C54 C 0.2914(4) 0.6214(4) 0.1680(4) 0.0289 1.0000 Uani . . . .
C55 C 0.3530(4) 0.6569(4) 0.1438(4) 0.0300 1.0000 Uani . . . .
C56 C 0.4133(5) 0.6139(5) 0.1366(5) 0.0467 1.0000 Uani . . . .
C57 C 0.4719(5) 0.6517(6) 0.1222(5) 0.0563 1.0000 Uani . . . .
C58 C 0.4712(4) 0.7297(6) 0.1167(4) 0.0448 1.0000 Uani . . . .
C59 C 0.4101(3) 0.7708(5) 0.1234(4) 0.0357 1.0000 Uani . . . .
C60 C 0.4092(4) 0.8561(5) 0.1161(5) 0.0446 1.0000 Uani . . . .
H311 H 0.1066 0.6834 0.0753 0.1699 1.0000 Uiso R . . .
H312 H 0.0253 0.6896 0.0729 0.1700 1.0000 Uiso R . . .
H313 H 0.0748 0.7176 0.1395 0.1700 1.0000 Uiso R . . .
H321 H -0.0054 0.8817 0.0429 0.1560 1.0000 Uiso R . . .
H322 H -0.0029 0.8413 0.1160 0.1559 1.0000 Uiso R . . .
H323 H -0.0388 0.8003 0.0480 0.1560 1.0000 Uiso R . . .
H331 H 0.0393 0.8159 -0.0475 0.1591 1.0000 Uiso R . . .
H332 H 0.1198 0.8006 -0.0312 0.1590 1.0000 Uiso R . . .
H333 H 0.0668 0.7327 -0.0330 0.1590 1.0000 Uiso R . . .
H351 H 0.2000 0.9792 -0.0350 0.0709 1.0000 Uiso R . . .
H352 H 0.2304 0.8993 -0.0111 0.0708 1.0000 Uiso R . . .
H353 H 0.1543 0.9062 -0.0514 0.0712 1.0000 Uiso R . . .
H361 H 0.1014 1.0389 0.0262 0.0740 1.0000 Uiso R . . .
H362 H 0.0603 0.9652 0.0001 0.0739 1.0000 Uiso R . . .
H363 H 0.0679 0.9883 0.0793 0.0739 1.0000 Uiso R . . .
H371 H 0.1939 1.0020 0.1448 0.0500 1.0000 Uiso R . . .
H372 H 0.2193 1.0384 0.0787 0.0500 1.0000 Uiso R . . .
H373 H 0.2560 0.9650 0.1129 0.0502 1.0000 Uiso R . . .
H491 H 0.1548 0.7474 0.2436 0.1840 1.0000 Uiso R . . .
H492 H 0.1019 0.6808 0.2500 0.1840 1.0000 Uiso R . . .
H493 H 0.1625 0.6969 0.3112 0.1840 1.0000 Uiso R . . .
H511 H 0.1594 0.5477 0.2705 0.0708 1.0000 Uiso R . . .
H521 H 0.2311 0.4617 0.2237 0.0590 1.0000 Uiso R . . .
H531 H 0.3191 0.5090 0.1639 0.0550 1.0000 Uiso R . . .
H561 H 0.4134 0.5609 0.1423 0.0560 1.0000 Uiso R . . .
H571 H 0.5126 0.6244 0.1165 0.0679 1.0000 Uiso R . . .
H581 H 0.5112 0.7557 0.1084 0.0529 1.0000 Uiso R . . .
H601 H 0.3862 0.8701 0.0702 0.0671 1.0000 Uiso R . . .
H602 H 0.4567 0.8750 0.1213 0.0669 1.0000 Uiso R . . .
H603 H 0.3851 0.8795 0.1514 0.0668 1.0000 Uiso R . . .
N4 N 0.2552(3) 0.8506(6) 0.2222(3) 0.0383 0.6026 Uani D U 1 1
O2 O 0.2010(6) 0.9242(9) 0.2953(5) 0.0642 0.6026 Uani D U 1 1
C39 C 0.1294(3) 0.8837(12) 0.1867(6) 0.0445 0.6026 Uani D U 1 1
C40 C 0.1986(5) 0.8856(9) 0.2338(4) 0.0445 0.6026 Uani D U 1 1
C41 C 0.2704(6) 0.9081(7) 0.3336(4) 0.0537 0.6026 Uani D U 1 1
C42 C 0.3131(5) 0.8797(4) 0.2765(3) 0.0506 0.6026 Uani D U 1 1
C43 C 0.3711(4) 0.8231(5) 0.2986(4) 0.0707 0.6026 Uani D U 1 1
C44 C 0.4425(5) 0.8448(6) 0.2982(5) 0.0942 0.6026 Uani D U 1 1
C45 C 0.4970(6) 0.7906(8) 0.3165(5) 0.1124 0.6026 Uani D U 1 1
C46 C 0.4805(7) 0.7152(8) 0.3357(5) 0.1104 0.6026 Uani D U 1 1
C47 C 0.4090(8) 0.6933(6) 0.3356(5) 0.0961 0.6026 Uani D U 1 1
C48 C 0.3545(6) 0.7474(6) 0.3170(5) 0.0834 0.6026 Uani D U 1 1
H391 H 0.0966 0.8493 0.2052 0.0551 0.6026 Uiso R . 1 1
H392 H 0.1094 0.9349 0.1818 0.0551 0.6026 Uiso R . 1 1
H411 H 0.2906 0.9549 0.3550 0.0730 0.6026 Uiso R . 1 1
H412 H 0.2691 0.8692 0.3696 0.0730 0.6026 Uiso R . 1 1
H421 H 0.3332 0.9251 0.2564 0.0651 0.6026 Uiso R . 1 1
H441 H 0.4522 0.8950 0.2859 0.1120 0.6025 Uiso R . 1 1
H451 H 0.5437 0.8049 0.3157 0.1335 0.6025 Uiso R . 1 1
H461 H 0.5172 0.6804 0.3477 0.1311 0.6025 Uiso R . 1 1
H471 H 0.3989 0.6431 0.3480 0.1138 0.6025 Uiso R . 1 1
H481 H 0.3080 0.7324 0.3175 0.0970 0.6025 Uiso R . 1 1
N104 N 0.2505(5) 0.8499(8) 0.2227(4) 0.0383 0.3974 Uani D U 1 2
O102 O 0.1914(10) 0.9181(12) 0.2947(7) 0.0642 0.3974 Uani D U 1 2
C139 C 0.1249(5) 0.8791(18) 0.1853(7) 0.0445 0.3974 Uani D U 1 2
C140 C 0.1912(7) 0.8793(13) 0.2349(5) 0.0445 0.3974 Uani D U 1 2
C141 C 0.2524(10) 0.8914(11) 0.3400(6) 0.0536 0.3974 Uani D U 1 2
C142 C 0.3022(7) 0.8629(7) 0.2886(5) 0.0508 0.3974 Uani D U 1 2
C143 C 0.3484(7) 0.7958(7) 0.3115(4) 0.0708 0.3974 Uani D U 1 2
C144 C 0.4208(7) 0.7982(10) 0.3044(6) 0.0940 0.3974 Uani D U 1 2
C145 C 0.4634(9) 0.7326(12) 0.3209(6) 0.1121 0.3974 Uani D U 1 2
C146 C 0.4335(12) 0.6643(10) 0.3435(6) 0.1104 0.3974 Uani D U 1 2
C147 C 0.3612(12) 0.6617(8) 0.3499(5) 0.0961 0.3974 Uani D U 1 2
C148 C 0.3186(9) 0.7277(8) 0.3342(5) 0.0836 0.3974 Uani D U 1 2
H1391 H 0.0913 0.8440 0.2018 0.0551 0.3974 Uiso R . 1 2
H1392 H 0.1047 0.9301 0.1804 0.0551 0.3974 Uiso R . 1 2
H1411 H 0.2746 0.9335 0.3675 0.0730 0.3974 Uiso R . 1 2
H1412 H 0.2408 0.8512 0.3712 0.0729 0.3974 Uiso R . 1 2
H1421 H 0.3325 0.9053 0.2779 0.0661 0.3974 Uiso R . 1 2
H1441 H 0.4402 0.8437 0.2904 0.1120 0.3975 Uiso R . 1 2
H1451 H 0.5118 0.7362 0.3183 0.1341 0.3975 Uiso R . 1 2
H1461 H 0.4619 0.6217 0.3549 0.1310 0.3975 Uiso R . 1 2
H1471 H 0.3417 0.6158 0.3631 0.1139 0.3975 Uiso R . 1 2
H1481 H 0.2705 0.7250 0.3373 0.0979 0.3975 Uiso R . 1 2
B1 B 0.2382(3) 0.2798(5) 0.0960(3) 0.0189 1.0000 Uani . . . .
C61 C 0.1844(3) 0.3533(3) 0.0782(3) 0.0195 1.0000 Uani . . . .
C62 C 0.1920(3) 0.4018(4) 0.0216(3) 0.0245 1.0000 Uani . . . .
C63 C 0.1531(3) 0.4680(3) 0.0088(3) 0.0290 1.0000 Uani D U . .
C64 C 0.1034(3) 0.4897(4) 0.0514(4) 0.0306 1.0000 Uani . . . .
C65 C 0.0942(3) 0.4413(4) 0.1071(4) 0.0260 1.0000 Uani . . . .
C66 C 0.1339(3) 0.3754(4) 0.1196(3) 0.0257 1.0000 Uani . . . .
C68 C 0.0404(4) 0.4629(5) 0.1535(4) 0.0391 1.0000 Uani . . . .
C69 C 0.2127(3) 0.2230(4) 0.1546(3) 0.0224 1.0000 Uani . . . .
C70 C 0.2574(3) 0.1917(4) 0.2110(4) 0.0252 1.0000 Uani . . . .
C71 C 0.2363(4) 0.1443(4) 0.2636(4) 0.0295 1.0000 Uani . . . .
C72 C 0.1651(4) 0.1239(4) 0.2572(4) 0.0310 1.0000 Uani . . . .
C73 C 0.1194(3) 0.1501(4) 0.2012(4) 0.0276 1.0000 Uani . . . .
C74 C 0.1421(3) 0.1989(3) 0.1511(3) 0.0209 1.0000 Uani . . . .
C75 C 0.2895(4) 0.1197(5) 0.3220(4) 0.0336 1.0000 Uani . . . .
C76 C 0.0425(4) 0.1282(4) 0.1988(4) 0.0340 1.0000 Uani . . . .
C77 C 0.2448(3) 0.2259(4) 0.0282(3) 0.0180 1.0000 Uani . . . .
C78 C 0.1948(3) 0.2200(4) -0.0320(3) 0.0214 1.0000 Uani . . . .
C79 C 0.2013(3) 0.1677(4) -0.0855(3) 0.0214 1.0000 Uani . . . .
C80 C 0.2580(4) 0.1183(4) -0.0822(4) 0.0267 1.0000 Uani . . . .
C81 C 0.3082(3) 0.1223(4) -0.0232(3) 0.0206 1.0000 Uani . . . .
C82 C 0.3011(3) 0.1735(3) 0.0302(4) 0.0214 1.0000 Uani . . . .
C83 C 0.1448(4) 0.1615(5) -0.1473(4) 0.0362 1.0000 Uani . . . .
C84 C 0.3701(4) 0.0702(4) -0.0158(4) 0.0340 1.0000 Uani . . . .
C85 C 0.3149(3) 0.3198(3) 0.1231(3) 0.0187 1.0000 Uani . . . .
C86 C 0.3345(3) 0.3428(4) 0.1937(3) 0.0219 1.0000 Uani . . . .
C87 C 0.3992(3) 0.3777(3) 0.2156(3) 0.0308 1.0000 Uani D U . .
C88 C 0.4459(4) 0.3937(4) 0.1687(4) 0.0295 1.0000 Uani . . . .
C89 C 0.4254(3) 0.3746(3) 0.0985(3) 0.0215 1.0000 Uani . . . .
C90 C 0.3618(3) 0.3384(3) 0.0768(3) 0.0186 1.0000 Uani . . . .
C92 C 0.4729(4) 0.3979(4) 0.0455(4) 0.0282 1.0000 Uani . . . .
F4 F 0.0336(4) 0.5387(4) 0.1591(4) 0.0886 1.0000 Uani . . . .
F5 F -0.0222(3) 0.4392(6) 0.1303(3) 0.1021 1.0000 Uani . . . .
F6 F 0.0563(3) 0.4376(5) 0.2173(3) 0.0768 1.0000 Uani . . . .
F7 F 0.3288(3) 0.1768(4) 0.3493(3) 0.0676 1.0000 Uani . . . .
F8 F 0.3330(3) 0.0665(4) 0.3015(3) 0.0620 1.0000 Uani . . . .
F9 F 0.2602(2) 0.0881(3) 0.3746(2) 0.0437 1.0000 Uani . . . .
F10 F 0.0342(3) 0.0543(3) 0.2078(3) 0.0504 1.0000 Uani . . . .
F11 F 0.0141(3) 0.1635(4) 0.2483(4) 0.0754 1.0000 Uani . . . .
F12 F 0.0070(3) 0.1461(4) 0.1380(4) 0.0903 1.0000 Uani . . . .
F13 F 0.0931(4) 0.1190(5) -0.1346(4) 0.0998 1.0000 Uani . . . .
F14 F 0.1667(3) 0.1378(5) -0.2055(3) 0.0935 1.0000 Uani . . . .
F15 F 0.1151(3) 0.2296(4) -0.1664(3) 0.0875 1.0000 Uani . . . .
F16 F 0.4308(2) 0.1081(3) -0.0018(3) 0.0593 1.0000 Uani . . . .
F17 F 0.3706(3) 0.0216(3) 0.0378(4) 0.0699 1.0000 Uani . . . .
F18 F 0.3766(4) 0.0314(4) -0.0728(4) 0.1042 1.0000 Uani . . . .
F22 F 0.4601(3) 0.4681(3) 0.0228(4) 0.0724 1.0000 Uani . . . .
F23 F 0.4662(3) 0.3504(4) -0.0091(3) 0.0682 1.0000 Uani . . . .
F24 F 0.5410(2) 0.3967(3) 0.0716(3) 0.0528 1.0000 Uani . . . .
H621 H 0.2238 0.3888 -0.0087 0.0292 1.0000 Uiso R . . .
H641 H 0.0772 0.5346 0.0426 0.0372 1.0000 Uiso R . . .
H661 H 0.1272 0.3449 0.1575 0.0310 1.0000 Uiso R . . .
H701 H 0.3054 0.2031 0.2145 0.0300 1.0000 Uiso R . . .
H721 H 0.1490 0.0925 0.2907 0.0369 1.0000 Uiso R . . .
H741 H 0.1101 0.2164 0.1149 0.0236 1.0000 Uiso R . . .
H781 H 0.1565 0.2523 -0.0362 0.0259 1.0000 Uiso R . . .
H801 H 0.2617 0.0837 -0.1184 0.0319 1.0000 Uiso R . . .
H821 H 0.3349 0.1740 0.0697 0.0262 1.0000 Uiso R . . .
H861 H 0.3035 0.3350 0.2263 0.0267 1.0000 Uiso R . . .
H881 H 0.4892 0.4165 0.1836 0.0360 1.0000 Uiso R . . .
H901 H 0.3499 0.3271 0.0296 0.0217 1.0000 Uiso R . . .
C67 C 0.1670(3) 0.5275(4) -0.0487(3) 0.0443 0.5636 Uani D U 2 1
F1 F 0.2056(6) 0.4954(6) -0.0924(5) 0.0431 0.5636 Uani D U 2 1
F2 F 0.2003(6) 0.5872(5) -0.0186(5) 0.0657 0.5636 Uani D U 2 1
F3 F 0.1072(5) 0.5496(6) -0.0834(5) 0.0738 0.5636 Uani D U 2 1
C167 C 0.1579(5) 0.5190(4) -0.0592(4) 0.0445 0.4364 Uani D U 2 2
F101 F 0.2165(8) 0.5030(9) -0.0845(7) 0.0430 0.4364 Uani D U 2 2
F102 F 0.1573(8) 0.5917(5) -0.0423(7) 0.0652 0.4364 Uani D U 2 2
F103 F 0.1041(7) 0.5041(7) -0.1068(6) 0.0745 0.4364 Uani D U 2 2
C91 C 0.4222(5) 0.3917(6) 0.2963(4) 0.0499 0.3479 Uani D U 3 1
F19 F 0.4898(6) 0.3780(11) 0.3120(6) 0.0575 0.3479 Uani D U 3 1
F20 F 0.3866(7) 0.3452(9) 0.3330(5) 0.0699 0.3479 Uani D U 3 1
F21 F 0.4091(9) 0.4638(8) 0.3119(7) 0.0622 0.3479 Uani D U 3 1
C191 C 0.4187(3) 0.4038(3) 0.2934(2) 0.0497 0.6521 Uani D U 3 2
F119 F 0.4712(4) 0.3621(5) 0.3237(3) 0.0578 0.6521 Uani D U 3 2
F120 F 0.3639(4) 0.3948(5) 0.3270(3) 0.0703 0.6521 Uani D U 3 2
F121 F 0.4373(4) 0.4769(5) 0.2951(4) 0.0618 0.6521 Uani D U 3 2
B2 B 0.2281(4) 0.2145(4) -0.4076(3) 0.0214 1.0000 Uani . . . .
C93 C 0.2957(3) 0.1566(4) -0.3963(4) 0.0294 1.0000 Uani . . . .
C94 C 0.3413(3) 0.1472(4) -0.4473(4) 0.0308 1.0000 Uani . . . .
C95 C 0.3957(4) 0.0931(5) -0.4380(4) 0.0405 1.0000 Uani . . . .
C96 C 0.4062(4) 0.0478(5) -0.3795(4) 0.0444 1.0000 Uani . . . .
C97 C 0.3617(4) 0.0552(4) -0.3277(4) 0.0360 1.0000 Uani . . . .
C98 C 0.3064(4) 0.1092(4) -0.3387(4) 0.0301 1.0000 Uani . . . .
C99 C 0.4410(5) 0.0830(7) -0.4959(5) 0.0562 1.0000 Uani . . . .
C100 C 0.3728(5) 0.0090(5) -0.2638(5) 0.0460 1.0000 Uani . . . .
C101 C 0.2236(3) 0.2690(4) -0.3375(3) 0.0270 1.0000 Uani . . . .
C102 C 0.2765(3) 0.2753(4) -0.2804(3) 0.0262 1.0000 Uani . . . .
C103 C 0.2700(4) 0.3238(4) -0.2242(4) 0.0312 1.0000 Uani . . . .
C104 C 0.2107(4) 0.3665(4) -0.2217(4) 0.0329 1.0000 Uani . . . .
C105 C 0.1566(3) 0.3614(4) -0.2781(4) 0.0384 1.0000 Uani D U . .
C106 C 0.1644(4) 0.3154(4) -0.3349(4) 0.0312 1.0000 Uani . . . .
C107 C 0.3297(4) 0.3296(5) -0.1657(4) 0.0339 1.0000 Uani . . . .
C109 C 0.1594(3) 0.1595(4) -0.4244(3) 0.0232 1.0000 Uani . . . .
C110 C 0.1508(3) 0.1135(4) -0.4846(4) 0.0241 1.0000 Uani . . . .
C111 C 0.0954(3) 0.0621(4) -0.4991(3) 0.0284 1.0000 Uani . . . .
C112 C 0.0446(4) 0.0551(4) -0.4536(4) 0.0326 1.0000 Uani . . . .
C113 C 0.0548(4) 0.1008(5) -0.3935(4) 0.0406 1.0000 Uani . . . .
C114 C 0.1105(4) 0.1494(4) -0.3784(4) 0.0276 1.0000 Uani . . . .
C115 C 0.0882(4) 0.0145(5) -0.5653(4) 0.0406 1.0000 Uani . . . .
C116 C 0.0030(5) 0.0898(6) -0.3400(6) 0.0611 1.0000 Uani . . . .
C117 C 0.2359(4) 0.2755(4) -0.4709(3) 0.0308 1.0000 Uani . . . .
C118 C 0.1873(4) 0.2884(5) -0.5304(3) 0.0303 1.0000 Uani . . . .
C119 C 0.1950(4) 0.3408(4) -0.5809(3) 0.0458 1.0000 Uani D U . .
C120 C 0.2529(6) 0.3888(5) -0.5735(4) 0.0539 1.0000 Uani . . . .
C121 C 0.3035(4) 0.3811(4) -0.5149(4) 0.0529 1.0000 Uani D U . .
C122 C 0.2942(5) 0.3261(4) -0.4645(4) 0.0409 1.0000 Uani . . . .
F25 F 0.4532(4) 0.1497(5) -0.5279(4) 0.0913 1.0000 Uani . . . .
F26 F 0.4112(3) 0.0403(4) -0.5465(3) 0.0765 1.0000 Uani . . . .
F27 F 0.5029(3) 0.0556(6) -0.4731(4) 0.1255 1.0000 Uani . . . .
F28 F 0.3927(3) -0.0631(3) -0.2753(3) 0.0669 1.0000 Uani . . . .
F29 F 0.3160(3) 0.0009(4) -0.2318(3) 0.0722 1.0000 Uani . . . .
F30 F 0.4238(4) 0.0357(3) -0.2169(3) 0.0749 1.0000 Uani . . . .
F31 F 0.3871(2) 0.3611(3) -0.1863(3) 0.0495 1.0000 Uani . . . .
F32 F 0.3499(3) 0.2616(3) -0.1384(3) 0.0496 1.0000 Uani . . . .
F33 F 0.3152(3) 0.3731(4) -0.1120(3) 0.0742 1.0000 Uani . . . .
F37 F 0.1482(3) -0.0069(4) -0.5834(3) 0.0788 1.0000 Uani . . . .
F38 F 0.0557(4) 0.0531(4) -0.6202(3) 0.0763 1.0000 Uani . . . .
F39 F 0.0508(4) -0.0495(3) -0.5591(3) 0.0768 1.0000 Uani . . . .
F40 F -0.0615(3) 0.0808(5) -0.3698(4) 0.1029 1.0000 Uani . . . .
F41 F 0.0215(6) 0.0345(7) -0.2963(5) 0.1427 1.0000 Uani . . . .
F42 F 0.0051(4) 0.1486(6) -0.2960(5) 0.1159 1.0000 Uani . . . .
H941 H 0.3354 0.1772 -0.4873 0.0368 1.0000 Uiso R . . .
H961 H 0.4433 0.0124 -0.3737 0.0541 1.0000 Uiso R . . .
H981 H 0.2758 0.1124 -0.3054 0.0370 1.0000 Uiso R . . .
H1021 H 0.3167 0.2460 -0.2800 0.0301 1.0000 Uiso R . . .
H1041 H 0.2061 0.3975 -0.1833 0.0409 1.0000 Uiso R . . .
H1061 H 0.1285 0.3145 -0.3728 0.0360 1.0000 Uiso R . . .
H1101 H 0.1832 0.1173 -0.5163 0.0279 1.0000 Uiso R . . .
H1121 H 0.0068 0.0216 -0.4627 0.0381 1.0000 Uiso R . . .
H1141 H 0.1157 0.1757 -0.3359 0.0330 1.0000 Uiso R . . .
H1181 H 0.1470 0.2587 -0.5366 0.0369 1.0000 Uiso R . . .
H1201 H 0.2586 0.4248 -0.6076 0.0661 1.0000 Uiso R . . .
H1221 H 0.3276 0.3220 -0.4247 0.0507 1.0000 Uiso R . . .
C108 C 0.0855(3) 0.4073(3) -0.2731(3) 0.0677 0.5672 Uani D U 4 1
F34 F 0.0766(5) 0.4149(7) -0.2068(5) 0.0867 0.5672 Uani D U 4 1
F35 F 0.0892(5) 0.4746(5) -0.3011(6) 0.0845 0.5672 Uani D U 4 1
F36 F 0.0326(4) 0.3698(6) -0.3067(6) 0.0867 0.5672 Uani D U 4 1
C208 C 0.0927(4) 0.4161(5) -0.2801(4) 0.0679 0.4328 Uani D U 4 2
F134 F 0.0489(6) 0.3889(8) -0.2392(7) 0.0874 0.4328 Uani D U 4 2
F135 F 0.1146(7) 0.4850(6) -0.2577(8) 0.0836 0.4328 Uani D U 4 2
F136 F 0.0607(6) 0.4212(8) -0.3445(6) 0.0870 0.4328 Uani D U 4 2
C123 C 0.1427(5) 0.3559(5) -0.6472(5) 0.0724 0.4319 Uani D U 5 1
F43 F 0.0832(6) 0.3214(9) -0.6415(8) 0.0971 0.4319 Uani D U 5 1
F44 F 0.1683(9) 0.3292(10) -0.7024(5) 0.0894 0.4319 Uani D U 5 1
F45 F 0.1318(8) 0.4300(7) -0.6544(8) 0.0975 0.4319 Uani D U 5 1
C223 C 0.1379(4) 0.3491(4) -0.6473(3) 0.0723 0.5681 Uani D U 5 2
F143 F 0.1027(6) 0.2845(6) -0.6580(6) 0.0972 0.5681 Uani D U 5 2
F144 F 0.1690(7) 0.3651(7) -0.7030(4) 0.0893 0.5681 Uani D U 5 2
F145 F 0.0943(6) 0.4051(6) -0.6369(6) 0.0976 0.5681 Uani D U 5 2
C124 C 0.3740(7) 0.4290(8) -0.4957(8) 0.0719 0.2186 Uani D U 6 1
F46 F 0.3591(13) 0.5031(8) -0.4972(16) 0.0852 0.2186 Uani D U 6 1
F47 F 0.4044(11) 0.4098(15) -0.4319(11) 0.0903 0.2186 Uani D U 6 1
F48 F 0.4172(9) 0.4140(18) -0.5419(14) 0.0793 0.2186 Uani D U 6 1
C224 C 0.3670(3) 0.4352(3) -0.5056(3) 0.0715 0.7814 Uani D U 6 2
F146 F 0.3555(4) 0.4933(4) -0.5504(4) 0.0853 0.7814 Uani D U 6 2
F147 F 0.3764(4) 0.4617(5) -0.4412(4) 0.0902 0.7814 Uani D U 6 2
F148 F 0.4239(4) 0.3970(5) -0.5179(4) 0.0797 0.7814 Uani D U 6 2

loop_
_atom_site_aniso_label
_atom_site_aniso_U_11
_atom_site_aniso_U_22
_atom_site_aniso_U_33
_atom_site_aniso_U_23
_atom_site_aniso_U_13
_atom_site_aniso_U_12
Ir1 0.02458(12) 0.02167(12) 0.02608(13) -0.00221(11) 0.00227(10) -0.00046(11)
N1 0.029(3) 0.033(3) 0.034(3) 0.003(3) -0.004(2) -0.003(2)
N2 0.028(3) 0.038(3) 0.032(3) 0.000(3) 0.006(2) -0.001(3)
N3 0.032(3) 0.033(3) 0.022(3) -0.005(2) 0.003(2) 0.001(2)
O1 0.049(3) 0.031(3) 0.070(4) 0.010(3) -0.016(3) 0.003(3)
P1 0.0328(9) 0.0218(8) 0.0411(11) -0.0055(8) -0.0075(8) 0.0048(7)
C1 0.092(8) 0.078(8) 0.028(4) -0.016(4) 0.007(5) -0.005(6)
C2 0.075(7) 0.073(7) 0.051(6) -0.020(5) -0.006(5) 0.022(6)
C3 0.078(6) 0.049(6) 0.039(4) 0.002(4) -0.005(4) 0.027(5)
C4 0.060(5) 0.043(5) 0.029(4) -0.013(3) -0.012(4) 0.015(4)
C5 0.035(4) 0.050(5) 0.080(7) 0.011(5) -0.001(4) 0.005(4)
C6 0.053(6) 0.032(5) 0.099(8) -0.013(5) -0.017(5) -0.013(4)
C7 0.043(5) 0.036(4) 0.087(7) 0.009(5) -0.005(5) -0.018(4)
C8 0.026(4) 0.033(4) 0.074(6) -0.002(4) -0.013(4) -0.008(3)
C9 0.034(4) 0.026(4) 0.064(6) -0.006(4) -0.010(4) 0.007(3)
C10 0.036(4) 0.029(4) 0.050(5) 0.005(3) -0.006(3) 0.003(3)
C11 0.056(6) 0.042(5) 0.065(6) 0.020(4) -0.034(5) -0.015(4)
C12 0.045(5) 0.060(6) 0.039(5) 0.011(4) -0.007(4) 0.000(4)
C13 0.059(6) 0.030(4) 0.061(6) -0.002(4) -0.022(5) 0.003(4)
C14 0.046(5) 0.051(6) 0.079(7) 0.006(5) -0.025(5) 0.000(4)
C15 0.052(6) 0.088(10) 0.142(13) 0.042(9) -0.018(7) -0.013(6)
C16 0.106(11) 0.039(7) 0.155(15) -0.016(7) -0.074(11) -0.010(7)
C17 0.118(12) 0.057(8) 0.141(14) -0.045(8) -0.092(11) 0.018(8)
C18 0.068(7) 0.095(10) 0.074(7) -0.011(7) -0.034(6) 0.040(7)
C19 0.042(5) 0.056(5) 0.054(5) 0.000(4) 0.019(4) 0.009(4)
C20 0.050(5) 0.044(4) 0.051(5) 0.000(4) 0.030(4) 0.003(3)
C21 0.071(7) 0.051(6) 0.121(10) -0.004(6) 0.070(7) -0.007(5)
C22 0.099(10) 0.069(8) 0.172(15) -0.030(9) 0.098(11) -0.036(7)
C23 0.077(7) 0.039(5) 0.119(10) -0.016(6) 0.054(7) -0.027(5)
C24 0.033(4) 0.034(4) 0.049(5) -0.002(4) 0.014(3) -0.009(3)
C25 0.022(3) 0.037(4) 0.038(4) 0.004(4) -0.003(3) 0.000(3)
C26 0.044(5) 0.038(4) 0.033(4) -0.006(3) -0.008(4) 0.004(4)
C27 0.065(6) 0.040(5) 0.032(4) -0.013(4) -0.010(4) 0.013(4)
C28 0.078(7) 0.059(6) 0.025(4) -0.007(4) 0.011(4) 0.023(5)
C29 0.043(4) 0.042(4) 0.028(4) -0.006(3) 0.008(3) 0.005(3)
C30 0.061(6) 0.052(5) 0.048(5) -0.004(4) 0.032(4) -0.008(4)
Ir2 0.01796(10) 0.01961(11) 0.02280(12) 0.00286(11) 0.00566(8) 0.00135(11)
N5 0.032(3) 0.023(3) 0.057(4) 0.016(3) 0.014(3) 0.005(2)
N6 0.022(2) 0.022(3) 0.026(3) -0.003(2) 0.004(2) 0.001(2)
P2 0.0165(7) 0.0280(9) 0.0494(11) 0.0069(8) 0.0054(7) 0.0020(6)
C31 0.035(5) 0.054(7) 0.232(17) 0.041(9) -0.011(7) -0.014(5)
C32 0.017(4) 0.068(7) 0.221(17) 0.025(9) -0.009(7) -0.001(4)
C33 0.067(7) 0.077(8) 0.154(13) -0.046(10) -0.055(8) 0.004(8)
C34 0.025(4) 0.041(6) 0.133(10) 0.009(6) -0.014(5) -0.006(4)
C35 0.076(6) 0.045(5) 0.019(4) 0.015(3) 0.005(4) 0.012(4)
C36 0.041(5) 0.040(5) 0.062(6) 0.005(4) -0.013(4) 0.008(4)
C37 0.038(4) 0.020(3) 0.039(4) 0.004(3) 0.001(3) 0.001(3)
C38 0.026(3) 0.033(4) 0.038(4) 0.010(3) -0.003(3) 0.001(3)
C49 0.104(10) 0.066(7) 0.203(16) 0.070(9) 0.119(11) 0.037(7)
C50 0.042(5) 0.042(5) 0.095(8) 0.035(5) 0.028(5) 0.002(4)
C51 0.042(5) 0.045(5) 0.092(8) 0.033(5) 0.012(5) -0.005(4)
C52 0.053(5) 0.030(4) 0.059(6) 0.015(4) -0.002(4) -0.015(4)
C53 0.055(5) 0.025(4) 0.052(5) 0.001(4) 0.000(4) 0.005(4)
C54 0.030(3) 0.029(4) 0.027(4) 0.005(3) 0.003(3) 0.001(3)
C55 0.037(4) 0.035(4) 0.017(3) 0.004(3) 0.000(3) 0.013(3)
C56 0.052(5) 0.041(5) 0.051(5) 0.008(4) 0.025(4) 0.028(4)
C57 0.050(5) 0.078(7) 0.045(5) 0.029(5) 0.021(4) 0.036(5)
C58 0.023(3) 0.066(5) 0.048(4) 0.028(5) 0.013(3) 0.011(4)
C59 0.020(3) 0.048(5) 0.040(4) 0.013(4) 0.008(3) 0.001(3)
C60 0.030(4) 0.041(5) 0.066(6) 0.004(4) 0.021(4) -0.001(3)
N4 0.060(4) 0.031(3) 0.023(3) 0.004(2) 0.006(3) 0.025(3)
O2 0.103(6) 0.060(4) 0.034(3) 0.004(3) 0.026(3) 0.047(4)
C39 0.041(4) 0.039(4) 0.060(4) 0.016(3) 0.030(3) 0.021(3)
C40 0.067(5) 0.041(4) 0.030(4) 0.011(3) 0.023(3) 0.027(4)
C41 0.102(8) 0.035(6) 0.026(4) 0.010(4) 0.016(5) 0.022(6)
C42 0.085(6) 0.047(6) 0.017(4) 0.004(4) -0.002(4) 0.029(5)
C43 0.092(7) 0.067(7) 0.042(6) 0.003(6) -0.030(6) 0.032(6)
C44 0.098(8) 0.091(10) 0.083(8) 0.008(9) -0.026(8) 0.026(8)
C45 0.140(11) 0.093(9) 0.088(8) -0.005(9) -0.040(8) 0.039(8)
C46 0.136(11) 0.094(9) 0.086(8) -0.008(9) -0.038(9) 0.042(8)
C47 0.133(11) 0.085(9) 0.053(7) -0.003(7) -0.047(8) 0.043(8)
C48 0.122(10) 0.066(7) 0.049(7) 0.010(6) -0.033(7) 0.029(7)
N104 0.060(4) 0.032(3) 0.023(3) 0.004(3) 0.006(3) 0.025(3)
O102 0.103(6) 0.060(4) 0.034(3) 0.004(3) 0.026(3) 0.047(4)
C139 0.041(4) 0.039(4) 0.060(4) 0.016(4) 0.030(3) 0.021(3)
C140 0.067(5) 0.041(5) 0.030(4) 0.011(3) 0.023(3) 0.028(4)
C141 0.102(8) 0.036(7) 0.026(5) 0.009(5) 0.017(5) 0.022(6)
C142 0.085(6) 0.047(6) 0.018(4) 0.004(4) -0.002(4) 0.029(5)
C143 0.093(7) 0.067(7) 0.042(6) 0.004(6) -0.029(6) 0.033(6)
C144 0.098(8) 0.091(10) 0.083(8) 0.008(9) -0.026(8) 0.027(8)
C145 0.140(11) 0.093(9) 0.088(8) -0.005(9) -0.040(8) 0.040(8)
C146 0.136(11) 0.094(9) 0.086(8) -0.008(9) -0.038(9) 0.042(8)
C147 0.133(11) 0.085(9) 0.053(7) -0.004(7) -0.047(9) 0.043(8)
C148 0.123(10) 0.066(7) 0.049(7) 0.010(6) -0.033(7) 0.029(7)
B1 0.018(2) 0.019(3) 0.019(3) -0.004(3) 0.003(2) 0.001(3)
C61 0.017(3) 0.022(3) 0.019(3) -0.008(2) 0.000(2) -0.002(2)
C62 0.025(3) 0.026(3) 0.024(3) -0.001(2) 0.008(3) 0.003(2)
C63 0.028(3) 0.029(3) 0.032(4) -0.006(3) 0.010(3) -0.002(3)
C64 0.019(3) 0.039(4) 0.032(4) -0.011(3) -0.003(3) 0.004(3)
C65 0.017(3) 0.034(4) 0.028(3) -0.007(3) 0.005(2) 0.003(2)
C66 0.025(3) 0.032(3) 0.020(3) 0.000(3) 0.004(3) -0.001(3)
C68 0.030(4) 0.068(6) 0.021(4) 0.002(3) 0.010(3) 0.022(4)
C69 0.020(3) 0.025(3) 0.023(3) 0.000(3) 0.006(2) -0.001(3)
C70 0.024(3) 0.026(3) 0.028(3) 0.006(3) 0.011(3) -0.002(2)
C71 0.031(3) 0.034(4) 0.025(4) 0.002(3) 0.005(3) 0.000(3)
C72 0.032(4) 0.031(4) 0.032(4) 0.003(3) 0.011(3) -0.004(3)
C73 0.022(3) 0.039(4) 0.022(3) 0.001(3) 0.002(3) -0.006(3)
C74 0.021(3) 0.022(3) 0.020(3) 0.002(2) 0.006(2) -0.005(2)
C75 0.033(4) 0.043(4) 0.025(4) 0.006(3) 0.003(3) -0.004(3)
C76 0.023(3) 0.031(4) 0.046(5) 0.006(3) 0.001(3) 0.001(3)
C77 0.016(2) 0.019(2) 0.020(3) 0.007(3) 0.0047(19) 0.001(3)
C78 0.024(3) 0.018(3) 0.022(3) 0.006(3) 0.003(2) 0.000(3)
C79 0.020(3) 0.023(3) 0.019(3) 0.003(2) -0.003(2) -0.004(2)
C80 0.036(4) 0.023(3) 0.021(3) 0.005(3) 0.005(3) -0.001(3)
C81 0.023(3) 0.021(3) 0.015(3) -0.002(2) -0.005(2) 0.004(2)
C82 0.021(3) 0.015(3) 0.027(3) 0.004(2) -0.001(2) -0.003(2)
C83 0.038(4) 0.043(4) 0.026(4) -0.009(3) 0.000(3) 0.001(3)
C84 0.038(4) 0.023(3) 0.039(4) 0.000(3) 0.000(3) 0.009(3)
C85 0.018(3) 0.015(3) 0.023(3) -0.001(2) 0.002(2) -0.004(2)
C86 0.021(3) 0.026(3) 0.018(3) 0.001(2) 0.001(2) 0.000(2)
C87 0.022(3) 0.036(4) 0.031(3) -0.008(3) -0.006(3) -0.004(3)
C88 0.028(3) 0.025(3) 0.036(4) 0.000(3) 0.006(3) -0.007(3)
C89 0.018(3) 0.016(3) 0.031(3) 0.003(2) 0.005(2) 0.000(2)
C90 0.019(3) 0.020(3) 0.016(3) 0.003(2) 0.002(2) -0.001(2)
C92 0.027(3) 0.028(3) 0.030(4) -0.002(3) 0.007(3) -0.002(3)
F4 0.105(5) 0.076(4) 0.100(5) 0.007(4) 0.070(4) 0.049(4)
F5 0.027(3) 0.228(10) 0.054(4) -0.049(5) 0.017(3) -0.011(4)
F6 0.069(4) 0.122(6) 0.044(3) 0.018(3) 0.027(3) 0.059(4)
F7 0.065(4) 0.078(4) 0.050(3) 0.022(3) -0.028(3) -0.033(3)
F8 0.038(3) 0.101(4) 0.049(3) 0.032(3) 0.011(2) 0.031(3)
F9 0.048(3) 0.053(3) 0.032(2) 0.017(2) 0.010(2) 0.002(2)
F10 0.044(3) 0.033(2) 0.077(4) 0.009(2) 0.019(3) -0.014(2)
F11 0.035(3) 0.079(4) 0.120(5) -0.030(4) 0.037(3) -0.010(3)
F12 0.034(3) 0.128(6) 0.100(5) 0.067(4) -0.022(3) -0.043(3)
F13 0.074(4) 0.139(7) 0.073(4) 0.038(4) -0.038(3) -0.070(4)
F14 0.069(4) 0.167(7) 0.038(3) -0.039(4) -0.014(3) 0.032(4)
F15 0.104(5) 0.058(3) 0.079(4) -0.001(4) -0.064(4) 0.008(4)
F16 0.027(2) 0.058(3) 0.097(4) 0.012(3) 0.025(3) 0.011(2)
F17 0.047(3) 0.052(3) 0.114(5) 0.052(3) 0.023(3) 0.017(2)
F18 0.106(5) 0.116(6) 0.079(5) -0.062(4) -0.031(4) 0.084(5)
F22 0.076(4) 0.049(3) 0.103(5) 0.052(3) 0.050(4) 0.025(3)
F23 0.057(3) 0.098(5) 0.057(3) -0.024(3) 0.034(3) -0.035(3)
F24 0.026(2) 0.060(3) 0.074(4) 0.011(3) 0.013(2) -0.012(2)
C67 0.053(4) 0.040(4) 0.044(4) 0.009(3) 0.022(3) 0.015(3)
F1 0.064(4) 0.040(3) 0.030(3) 0.006(3) 0.021(3) 0.011(3)
F2 0.118(9) 0.029(3) 0.057(6) 0.001(3) 0.040(6) 0.000(5)
F3 0.067(4) 0.076(7) 0.077(6) 0.049(6) 0.008(4) 0.026(6)
C167 0.053(4) 0.040(4) 0.045(4) 0.008(3) 0.023(3) 0.015(4)
F101 0.064(4) 0.039(3) 0.030(3) 0.006(3) 0.021(3) 0.011(3)
F102 0.118(9) 0.028(3) 0.057(7) 0.003(4) 0.040(6) 0.001(5)
F103 0.068(4) 0.078(7) 0.077(6) 0.047(6) 0.007(4) 0.023(6)
C91 0.041(4) 0.071(5) 0.035(4) -0.016(4) -0.003(3) -0.015(4)
F19 0.059(5) 0.081(6) 0.030(4) 0.004(4) -0.005(4) 0.001(4)
F20 0.048(5) 0.131(8) 0.033(4) -0.039(5) 0.016(4) -0.031(5)
F21 0.072(7) 0.063(4) 0.049(5) -0.031(4) -0.001(4) -0.010(4)
C191 0.040(4) 0.072(5) 0.035(4) -0.015(4) -0.003(3) -0.015(4)
F119 0.059(5) 0.081(6) 0.030(4) 0.004(4) -0.005(3) 0.000(4)
F120 0.047(5) 0.133(8) 0.034(3) -0.040(5) 0.016(3) -0.030(5)
F121 0.071(7) 0.062(4) 0.050(5) -0.031(4) -0.002(4) -0.011(4)
B2 0.028(3) 0.018(3) 0.018(3) 0.004(3) 0.002(2) 0.003(3)
C93 0.026(3) 0.030(3) 0.033(4) -0.012(3) 0.007(3) -0.004(3)
C94 0.019(3) 0.047(4) 0.025(3) -0.011(3) -0.001(3) -0.001(3)
C95 0.029(4) 0.057(5) 0.035(4) -0.003(4) -0.001(3) 0.006(3)
C96 0.028(4) 0.054(5) 0.047(5) -0.013(4) -0.010(3) 0.019(3)
C97 0.037(4) 0.033(4) 0.036(4) -0.005(3) -0.005(3) 0.005(3)
C98 0.030(3) 0.028(3) 0.030(4) -0.007(3) -0.002(3) -0.002(3)
C99 0.037(5) 0.082(8) 0.049(6) 0.005(5) 0.004(4) 0.018(5)
C100 0.042(5) 0.047(5) 0.045(5) -0.003(4) -0.007(4) 0.005(4)
C101 0.034(3) 0.023(4) 0.025(3) 0.003(2) 0.008(3) 0.004(3)
C102 0.033(3) 0.019(3) 0.027(3) 0.003(3) 0.009(3) 0.006(3)
C103 0.034(4) 0.029(4) 0.030(4) 0.005(3) 0.004(3) 0.002(3)
C104 0.041(4) 0.029(4) 0.024(4) -0.004(3) -0.009(3) 0.008(3)
C105 0.050(4) 0.027(4) 0.037(4) -0.004(3) 0.000(3) 0.018(3)
C106 0.040(4) 0.032(4) 0.017(3) 0.000(3) -0.009(3) 0.009(3)
C107 0.032(4) 0.046(5) 0.023(4) 0.000(3) 0.001(3) -0.001(3)
C109 0.024(3) 0.021(3) 0.025(3) 0.005(2) 0.006(2) 0.003(2)
C110 0.021(3) 0.024(3) 0.030(3) 0.001(3) 0.013(3) 0.001(2)
C111 0.024(3) 0.043(4) 0.016(3) 0.005(3) -0.001(2) 0.002(3)
C112 0.029(3) 0.033(4) 0.037(4) 0.007(3) 0.008(3) 0.000(3)
C113 0.045(4) 0.040(4) 0.044(5) 0.003(3) 0.032(4) 0.004(3)
C114 0.034(3) 0.027(3) 0.024(3) -0.001(3) 0.010(3) 0.000(3)
C115 0.044(4) 0.048(5) 0.029(4) -0.002(3) 0.004(3) -0.031(4)
C116 0.051(6) 0.055(6) 0.087(8) -0.018(6) 0.042(6) -0.017(4)
C117 0.047(4) 0.022(3) 0.026(3) 0.002(3) 0.015(3) -0.004(3)
C118 0.047(4) 0.024(3) 0.020(3) 0.001(3) 0.005(3) 0.004(3)
C119 0.073(6) 0.041(4) 0.026(4) 0.005(3) 0.014(4) -0.001(4)
C120 0.101(8) 0.038(5) 0.026(4) -0.003(3) 0.023(5) -0.014(5)
C121 0.093(6) 0.030(4) 0.043(5) -0.003(3) 0.036(5) -0.018(4)
C122 0.062(5) 0.033(4) 0.028(4) -0.001(3) 0.007(4) -0.009(4)
F25 0.080(5) 0.097(5) 0.110(6) -0.002(5) 0.061(4) -0.009(4)
F26 0.071(4) 0.108(5) 0.054(4) -0.030(4) 0.021(3) 0.001(4)
F27 0.055(4) 0.259(11) 0.067(4) 0.019(6) 0.023(3) 0.083(5)
F28 0.082(4) 0.033(3) 0.081(4) 0.003(3) -0.006(3) 0.001(3)
F29 0.071(4) 0.082(4) 0.062(4) 0.035(3) 0.006(3) 0.023(3)
F30 0.096(5) 0.052(3) 0.060(4) 0.009(3) -0.047(3) -0.012(3)
F31 0.045(3) 0.055(3) 0.046(3) 0.012(2) 0.000(2) -0.018(2)
F32 0.046(3) 0.044(3) 0.053(3) 0.020(2) -0.013(2) -0.009(2)
F33 0.061(4) 0.115(5) 0.042(3) -0.046(3) -0.011(3) 0.027(3)
F37 0.061(4) 0.101(5) 0.079(4) -0.060(4) 0.028(3) -0.018(3)
F38 0.104(5) 0.089(5) 0.031(3) -0.005(3) -0.009(3) -0.002(4)
F39 0.121(5) 0.066(4) 0.048(3) -0.023(3) 0.030(3) -0.059(4)
F40 0.051(4) 0.158(7) 0.113(6) -0.037(5) 0.057(4) -0.021(4)
F41 0.165(9) 0.175(10) 0.107(7) 0.063(7) 0.088(7) -0.017(7)
F42 0.092(5) 0.156(8) 0.120(6) -0.066(6) 0.086(5) -0.041(5)
C108 0.071(5) 0.062(5) 0.066(5) -0.009(4) -0.004(4) 0.042(4)
F34 0.061(6) 0.123(8) 0.075(7) 0.002(6) 0.005(5) 0.056(6)
F35 0.076(7) 0.055(4) 0.120(9) 0.018(5) 0.004(6) 0.043(4)
F36 0.064(5) 0.093(7) 0.097(7) -0.025(5) -0.009(5) 0.051(5)
C208 0.071(5) 0.062(5) 0.067(5) -0.009(4) -0.003(4) 0.041(4)
F134 0.060(6) 0.122(8) 0.078(7) 0.003(6) 0.004(5) 0.054(6)
F135 0.076(7) 0.053(4) 0.119(9) 0.016(5) 0.004(6) 0.044(5)
F136 0.065(6) 0.094(7) 0.096(7) -0.023(5) -0.010(5) 0.053(5)
C123 0.100(6) 0.069(5) 0.046(4) 0.025(4) 0.002(4) 0.017(4)
F43 0.106(7) 0.086(8) 0.087(7) 0.049(7) -0.032(6) 0.005(6)
F44 0.115(6) 0.109(11) 0.042(4) 0.003(5) 0.005(4) 0.012(7)
F45 0.127(10) 0.079(7) 0.077(7) 0.006(5) -0.019(7) 0.036(7)
C223 0.100(6) 0.069(5) 0.046(4) 0.026(4) 0.002(4) 0.017(4)
F143 0.106(7) 0.085(8) 0.088(7) 0.048(7) -0.033(6) 0.005(6)
F144 0.115(6) 0.110(10) 0.042(4) 0.005(5) 0.006(4) 0.012(7)
F145 0.126(10) 0.081(7) 0.077(7) 0.005(5) -0.017(7) 0.038(7)
C124 0.108(6) 0.055(4) 0.057(5) -0.015(4) 0.024(5) -0.041(4)
F46 0.122(6) 0.055(4) 0.079(5) 0.006(4) 0.016(6) -0.049(4)
F47 0.135(7) 0.083(6) 0.054(4) -0.031(5) 0.017(5) -0.072(6)
F48 0.077(5) 0.093(6) 0.067(6) -0.012(5) 0.006(4) -0.028(5)
C224 0.107(6) 0.054(4) 0.056(4) -0.016(4) 0.024(4) -0.041(4)
F146 0.121(6) 0.056(4) 0.079(5) 0.006(4) 0.016(5) -0.049(4)
F147 0.135(7) 0.083(6) 0.054(4) -0.032(4) 0.017(4) -0.072(5)
F148 0.077(5) 0.092(6) 0.068(6) -0.012(5) 0.005(4) -0.028(4)

loop_
_atom_type_symbol
_atom_type_scat_dispersion_real
_atom_type_scat_dispersion_imag
_atom_type_scat_Cromer_Mann_a1
_atom_type_scat_Cromer_Mann_b1
_atom_type_scat_Cromer_Mann_a2
_atom_type_scat_Cromer_Mann_b2
_atom_type_scat_Cromer_Mann_a3
_atom_type_scat_Cromer_Mann_b3
_atom_type_scat_Cromer_Mann_a4
_atom_type_scat_Cromer_Mann_b4
_atom_type_scat_Cromer_Mann_c
_atom_type_scat_source
C 0.0033 0.0016 2.3100 20.8439 1.0200 10.2075 1.5886 0.5687 0.8650 51.6512 0.2156 'International Tables Vol C 4.2.6.8 and 6.1.1.4'
H 0.0000 0.0000 0.4930 10.5109 0.3229 26.1257 0.1402 3.1424 0.0408 57.7998 0.0030 'International Tables Vol C 4.2.6.8 and 6.1.1.4'
B 0.0013 0.0007 2.0545 23.2185 1.3326 1.0210 1.0979 60.3498 0.7068 0.1403 -0.1932 'International Tables Vol C 4.2.6.8 and 6.1.1.4'
N 0.0061 0.0033 12.2126 0.0057 3.1322 9.8933 2.0125 28.9975 1.1663 0.5826 -11.5290 'International Tables Vol C 4.2.6.8 and 6.1.1.4'
O 0.0106 0.0060 3.0485 13.2771 2.2868 5.7011 1.5463 0.3239 0.8670 32.9089 0.2508 'International Tables Vol C 4.2.6.8 and 6.1.1.4'
F 0.0171 0.0103 3.5392 10.2825 2.6412 4.2944 1.5170 0.2615 1.0243 26.1476 0.2776 'International Tables Vol C 4.2.6.8 and 6.1.1.4'
P 0.1023 0.0942 6.4345 1.9067 4.1791 27.1570 1.7800 0.5260 1.4908 68.1645 1.1149 'International Tables Vol C 4.2.6.8 and 6.1.1.4'
Ir -1.4442 7.9887 27.3049 1.5928 16.7296 8.8655 15.6115 0.4179 5.8338 45.0011 11.4722 'International Tables Vol C 4.2.6.8 and 6.1.1.4'

loop_
_geom_angle_atom_site_label_1
_geom_angle_atom_site_label_2
_geom_angle_atom_site_label_3
_geom_angle
_geom_angle_publ_flag
N1 Ir1 N2 92.0(2) yes
N1 Ir1 N3 103.0(2) yes
N2 Ir1 N3 75.0(2) yes
N1 Ir1 P1 81.61(17) yes
N2 Ir1 P1 117.73(16) yes
N3 Ir1 P1 166.62(16) yes
Ir1 N1 C10 118.1(5) yes
Ir1 N1 C12 133.4(5) yes
C10 N1 C12 108.4(7) yes
Ir1 N2 C20 131.1(6) yes
Ir1 N2 C24 109.9(4) yes
C20 N2 C24 118.1(6) yes
Ir1 N3 C25 115.3(5) yes
Ir1 N3 C29 124.6(5) yes
C25 N3 C29 119.0(6) yes
C10 O1 C11 105.4(6) yes
Ir1 P1 C4 120.7(3) yes
Ir1 P1 C8 113.1(3) yes
C4 P1 C8 109.5(4) yes
Ir1 P1 C9 103.7(3) yes
C4 P1 C9 105.8(4) yes
C8 P1 C9 102.0(4) yes
C4 C1 H11 110.3 no
C4 C1 H12 108.5 no
H11 C1 H12 108.8 no
C4 C1 H13 110.2 no
H11 C1 H13 109.5 no
H12 C1 H13 109.5 no
C4 C2 H21 110.9 no
C4 C2 H22 108.6 no
H21 C2 H22 109.2 no
C4 C2 H23 109.7 no
H21 C2 H23 109.5 no
H22 C2 H23 108.9 no
C4 C3 H31 109.6 no
C4 C3 H32 109.1 no
H31 C3 H32 109.3 no
C4 C3 H33 109.7 no
H31 C3 H33 109.5 no
H32 C3 H33 109.6 no
C3 C4 C1 108.8(8) yes
C3 C4 C2 108.9(7) yes
C1 C4 C2 107.6(8) yes
C3 C4 P1 109.2(6) yes
C1 C4 P1 108.4(6) yes
C2 C4 P1 113.8(7) yes
C8 C5 H51 108.8 no
C8 C5 H52 110.7 no
H51 C5 H52 109.0 no
C8 C5 H53 109.9 no
H51 C5 H53 108.9 no
H52 C5 H53 109.5 no
C8 C6 H61 108.6 no
C8 C6 H62 109.4 no
H61 C6 H62 109.6 no
C8 C6 H63 110.0 no
H61 C6 H63 109.5 no
H62 C6 H63 109.8 no
C8 C7 H71 109.9 no
C8 C7 H72 109.2 no
H71 C7 H72 108.9 no
C8 C7 H73 110.3 no
H71 C7 H73 109.2 no
H72 C7 H73 109.3 no
C5 C8 C7 107.7(8) yes
C5 C8 C6 108.4(7) yes
C7 C8 C6 107.3(7) yes
C5 C8 P1 111.7(6) yes
C7 C8 P1 108.1(5) yes
C6 C8 P1 113.4(7) yes
P1 C9 C10 107.3(5) yes
P1 C9 H91 110.3 no
C10 C9 H91 109.7 no
P1 C9 H92 109.6 no
C10 C9 H92 110.3 no
H91 C9 H92 109.5 no
C9 C10 O1 117.4(7) yes
C9 C10 N1 124.6(7) yes
O1 C10 N1 118.0(7) yes
O1 C11 C12 105.0(6) yes
O1 C11 H111 110.3 no
C12 C11 H111 110.5 no
O1 C11 H112 110.9 no
C12 C11 H112 110.7 no
H111 C11 H112 109.3 no
C11 C12 N1 101.8(7) yes
C11 C12 C13 115.5(8) yes
N1 C12 C13 113.4(7) yes
C11 C12 H121 109.3 no
N1 C12 H121 108.1 no
C13 C12 H121 108.4 no
C12 C13 C14 122.2(9) yes
C12 C13 C18 119.4(11) yes
C14 C13 C18 118.4(10) yes
C13 C14 C15 122.3(12) yes
C13 C14 H141 119.5 no
C15 C14 H141 118.2 no
C14 C15 C16 116.2(13) yes
C14 C15 H151 121.8 no
C16 C15 H151 121.9 no
C15 C16 C17 122.0(12) yes
C15 C16 H161 118.9 no
C17 C16 H161 119.1 no
C16 C17 C18 120.3(14) yes
C16 C17 H171 120.1 no
C18 C17 H171 119.6 no
C13 C18 C17 120.8(14) yes
C13 C18 H181 119.1 no
C17 C18 H181 120.1 no
C20 C19 H191 111.0 no
C20 C19 H192 109.3 no
H191 C19 H192 109.7 no
C20 C19 H193 108.9 no
H191 C19 H193 108.9 no
H192 C19 H193 109.0 no
C19 C20 N2 119.9(7) yes
C19 C20 C21 119.9(8) yes
N2 C20 C21 120.1(8) yes
C20 C21 C22 121.4(9) yes
C20 C21 H211 119.5 no
C22 C21 H211 119.1 no
C21 C22 C23 118.3(10) yes
C21 C22 H221 120.6 no
C23 C22 H221 121.1 no
C22 C23 C24 119.4(10) yes
C22 C23 H231 120.2 no
C24 C23 H231 120.4 no
C23 C24 N2 121.4(8) yes
C23 C24 C25 122.5(8) yes
N2 C24 C25 116.0(6) yes
C24 C25 N3 116.5(7) yes
C24 C25 C26 121.4(7) yes
N3 C25 C26 121.8(8) yes
C25 C26 C27 118.9(8) yes
C25 C26 H261 120.2 no
C27 C26 H261 120.9 no
C26 C27 C28 119.1(8) yes
C26 C27 H271 120.4 no
C28 C27 H271 120.5 no
C27 C28 C29 120.6(8) yes
C27 C28 H281 119.2 no
C29 C28 H281 120.1 no
C28 C29 N3 120.5(8) yes
C28 C29 C30 119.1(7) yes
N3 C29 C30 120.3(7) yes
C29 C30 H301 109.5 no
C29 C30 H302 110.4 no
H301 C30 H302 109.2 no
C29 C30 H303 109.6 no
H301 C30 H303 109.1 no
H302 C30 H303 109.1 no
N5 Ir2 N6 74.4(2) yes
N5 Ir2 P2 116.18(15) yes
N6 Ir2 P2 168.84(16) yes
N5 Ir2 N4 92.2(3) yes
N6 Ir2 N4 101.5(2) yes
P2 Ir2 N4 82.18(15) yes
N5 Ir2 N6 74.4(2) yes
N5 Ir2 P2 116.18(15) yes
N6 Ir2 P2 168.84(16) yes
N5 Ir2 N104 91.4(4) yes
N6 Ir2 N104 103.5(2) yes
P2 Ir2 N104 80.44(19) yes
Ir2 N5 C50 132.4(5) yes
Ir2 N5 C54 107.6(4) yes
C50 N5 C54 119.1(6) yes
Ir2 N6 C55 113.8(4) yes
Ir2 N6 C59 125.4(5) yes
C55 N6 C59 119.3(6) yes
Ir2 P2 C34 119.3(3) yes
Ir2 P2 C38 113.6(2) yes
C34 P2 C38 110.6(4) yes
Ir2 P2 C39 103.6(4) yes
C34 P2 C39 107.5(5) yes
C38 P2 C39 100.0(7) yes
Ir2 P2 C34 119.3(3) yes
Ir2 P2 C38 113.6(2) yes
C34 P2 C38 110.6(4) yes
Ir2 P2 C139 104.8(5) yes
C34 P2 C139 104.1(7) yes
C38 P2 C139 102.4(11) yes
C34 C31 H311 110.3 no
C34 C31 H312 109.1 no
H311 C31 H312 109.0 no
C34 C31 H313 109.5 no
H311 C31 H313 109.6 no
H312 C31 H313 109.3 no
C34 C32 H321 110.0 no
C34 C32 H322 109.4 no
H321 C32 H322 109.4 no
C34 C32 H323 109.1 no
H321 C32 H323 109.7 no
H322 C32 H323 109.3 no
C34 C33 H331 110.2 no
C34 C33 H332 111.1 no
H331 C33 H332 109.0 no
C34 C33 H333 109.0 no
H331 C33 H333 108.7 no
H332 C33 H333 108.7 no
C31 C34 C32 106.9(9) yes
C31 C34 C33 107.5(12) yes
C32 C34 C33 109.6(10) yes
C31 C34 P2 108.8(7) yes
C32 C34 P2 114.7(8) yes
C33 C34 P2 109.1(8) yes
C38 C35 H351 109.6 no
C38 C35 H352 110.4 no
H351 C35 H352 108.7 no
C38 C35 H353 110.4 no
H351 C35 H353 108.3 no
H352 C35 H353 109.4 no
C38 C36 H361 110.2 no
C38 C36 H362 110.5 no
H361 C36 H362 108.8 no
C38 C36 H363 109.8 no
H361 C36 H363 108.3 no
H362 C36 H363 109.2 no
C38 C37 H371 110.9 no
C38 C37 H372 109.5 no
H371 C37 H372 108.8 no
C38 C37 H373 109.8 no
H371 C37 H373 108.7 no
H372 C37 H373 109.1 no
C35 C38 C36 107.4(7) yes
C35 C38 C37 108.4(6) yes
C36 C38 C37 105.7(6) yes
C35 C38 P2 113.1(5) yes
C36 C38 P2 113.8(5) yes
C37 C38 P2 108.1(5) yes
C50 C49 H491 109.9 no
C50 C49 H492 108.6 no
H491 C49 H492 108.9 no
C50 C49 H493 111.1 no
H491 C49 H493 109.3 no
H492 C49 H493 109.1 no
C49 C50 N5 120.3(8) yes
C49 C50 C51 118.6(8) yes
N5 C50 C51 120.8(9) yes
C50 C51 C52 120.8(9) yes
C50 C51 H511 119.3 no
C52 C51 H511 120.0 no
C51 C52 C53 118.3(8) yes
C51 C52 H521 121.0 no
C53 C52 H521 120.7 no
C52 C53 C54 119.9(8) yes
C52 C53 H531 120.4 no
C54 C53 H531 119.6 no
C53 C54 N5 120.4(7) yes
C53 C54 C55 122.5(7) yes
N5 C54 C55 116.5(6) yes
C54 C55 N6 116.7(6) yes
C54 C55 C56 121.3(7) yes
N6 C55 C56 121.5(7) yes
C55 C56 C57 118.6(8) yes
C55 C56 H561 120.5 no
C57 C56 H561 121.0 no
C56 C57 C58 119.8(8) yes
C56 C57 H571 120.3 no
C58 C57 H571 119.9 no
C57 C58 C59 120.3(8) yes
C57 C58 H581 120.1 no
C59 C58 H581 119.6 no
C58 C59 N6 120.4(8) yes
C58 C59 C60 120.1(7) yes
N6 C59 C60 119.4(6) yes
C59 C60 H601 109.6 no
C59 C60 H602 109.4 no
H601 C60 H602 108.6 no
C59 C60 H603 110.9 no
H601 C60 H603 109.5 no
H602 C60 H603 108.9 no
Ir2 N4 C40 117.36(9) yes
Ir2 N4 C42 135.50(9) yes
C40 N4 C42 106.30(9) yes
C40 O2 C41 105.31(9) yes
P2 C39 C40 105.94(10) yes
P2 C39 H391 109.5 no
C40 C39 H391 111.0 no
P2 C39 H392 110.6 no
C40 C39 H392 110.1 no
H391 C39 H392 109.6 no
C39 C40 O2 117.22(8) yes
C39 C40 N4 125.57(9) yes
O2 C40 N4 117.12(8) yes
O2 C41 C42 103.99(10) yes
O2 C41 H411 109.7 no
C42 C41 H411 110.5 no
O2 C41 H412 112.4 no
C42 C41 H412 110.6 no
H411 C41 H412 109.5 no
C41 C42 N4 100.80(10) yes
C41 C42 C43 117.13(10) yes
N4 C42 C43 115.01(10) yes
C41 C42 H421 107.3 no
N4 C42 H421 106.9 no
C43 C42 H421 108.9 no
C42 C43 C44 119.99(8) yes
C42 C43 C48 119.97(8) yes
C44 C43 C48 119.99(8) yes
C43 C44 C45 119.99(9) yes
C43 C44 H441 118.6 no
C45 C44 H441 121.5 no
C44 C45 C46 119.97(9) yes
C44 C45 H451 119.8 no
C46 C45 H451 120.3 no
C45 C46 C47 120.01(9) yes
C45 C46 H461 118.6 no
C47 C46 H461 121.4 no
C46 C47 C48 120.02(9) yes
C46 C47 H471 118.9 no
C48 C47 H471 121.0 no
C47 C48 C43 120.01(9) yes
C47 C48 H481 119.1 no
C43 C48 H481 120.9 no
Ir2 N104 C140 117.36(9) yes
Ir2 N104 C142 135.48(9) yes
C140 N104 C142 106.37(9) yes
C140 O102 C141 105.29(10) yes
P2 C139 C140 105.88(10) yes
P2 C139 H1391 111.0 no
C140 C139 H1391 109.9 no
P2 C139 H1392 109.7 no
C140 C139 H1392 110.8 no
H1391 C139 H1392 109.5 no
C139 C140 O102 117.18(9) yes
C139 C140 N104 125.51(9) yes
O102 C140 N104 117.11(9) yes
O102 C141 C142 104.01(10) yes
O102 C141 H1411 110.2 no
C142 C141 H1411 109.1 no
O102 C141 H1412 111.7 no
C142 C141 H1412 112.3 no
H1411 C141 H1412 109.4 no
C141 C142 N104 100.88(10) yes
C141 C142 C143 117.12(10) yes
N104 C142 C143 114.98(10) yes
C141 C142 H1421 109.2 no
N104 C142 H1421 106.2 no
C143 C142 H1421 107.8 no
C142 C143 C144 119.92(8) yes
C142 C143 C148 119.89(8) yes
C144 C143 C148 119.94(8) yes
C143 C144 C145 120.01(9) yes
C143 C144 H1441 119.4 no
C145 C144 H1441 120.6 no
C144 C145 C146 120.01(9) yes
C144 C145 H1451 118.7 no
C146 C145 H1451 121.3 no
C145 C146 C147 120.00(9) yes
C145 C146 H1461 119.6 no
C147 C146 H1461 120.3 no
C146 C147 C148 120.01(9) yes
C146 C147 H1471 119.3 no
C148 C147 H1471 120.7 no
C147 C148 C143 120.01(9) yes
C147 C148 H1481 119.4 no
C143 C148 H1481 120.5 no
C61 B1 C69 112.1(4) yes
C61 B1 C77 113.5(5) yes
C69 B1 C77 105.5(6) yes
C61 B1 C85 104.2(5) yes
C69 B1 C85 112.3(5) yes
C77 B1 C85 109.4(4) yes
B1 C61 C62 120.0(5) yes
B1 C61 C66 124.2(5) yes
C62 C61 C66 115.6(6) yes
C61 C62 C63 122.2(5) yes
C61 C62 H621 119.2 no
C63 C62 H621 118.7 no
C62 C63 C64 121.4(6) yes
C62 C63 C67 122.7(4) yes
C64 C63 C67 115.6(5) yes
C62 C63 C64 121.4(6) yes
C62 C63 C167 121.5(5) yes
C64 C63 C167 116.9(5) yes
C63 C64 C65 117.1(6) yes
C63 C64 H641 121.1 no
C65 C64 H641 121.8 no
C64 C65 C66 120.9(6) yes
C64 C65 C68 118.3(6) yes
C66 C65 C68 120.9(6) yes
C61 C66 C65 122.8(6) yes
C61 C66 H661 118.4 no
C65 C66 H661 118.8 no
C65 C68 F4 112.2(7) yes
C65 C68 F5 113.4(7) yes
F4 C68 F5 104.5(7) yes
C65 C68 F6 112.5(6) yes
F4 C68 F6 105.9(7) yes
F5 C68 F6 107.8(8) yes
B1 C69 C70 124.3(5) yes
B1 C69 C74 121.8(5) yes
C70 C69 C74 113.9(6) yes
C69 C70 C71 125.3(6) yes
C69 C70 H701 117.9 no
C71 C70 H701 116.8 no
C70 C71 C72 117.5(6) yes
C70 C71 C75 118.6(6) yes
C72 C71 C75 123.9(6) yes
C71 C72 C73 119.6(6) yes
C71 C72 H721 120.2 no
C73 C72 H721 120.1 no
C72 C73 C74 121.1(6) yes
C72 C73 C76 117.1(6) yes
C74 C73 C76 121.7(6) yes
C69 C74 C73 122.4(6) yes
C69 C74 H741 118.5 no
C73 C74 H741 119.1 no
C71 C75 F7 112.5(7) yes
C71 C75 F8 111.8(6) yes
F7 C75 F8 107.0(7) yes
C71 C75 F9 112.1(6) yes
F7 C75 F9 106.8(6) yes
F8 C75 F9 106.2(6) yes
C73 C76 F10 112.1(6) yes
C73 C76 F11 111.0(6) yes
F10 C76 F11 107.1(7) yes
C73 C76 F12 110.7(6) yes
F10 C76 F12 107.1(7) yes
F11 C76 F12 108.6(7) yes
B1 C77 C78 125.7(5) yes
B1 C77 C82 119.7(5) yes
C78 C77 C82 114.3(6) yes
C77 C78 C79 122.5(6) yes
C77 C78 H781 118.5 no
C79 C78 H781 119.1 no
C78 C79 C80 121.5(6) yes
C78 C79 C83 120.3(6) yes
C80 C79 C83 118.1(6) yes
C79 C80 C81 117.5(6) yes
C79 C80 H801 120.6 no
C81 C80 H801 122.0 no
C80 C81 C82 120.8(6) yes
C80 C81 C84 120.3(6) yes
C82 C81 C84 118.9(6) yes
C77 C82 C81 123.5(6) yes
C77 C82 H821 117.6 no
C81 C82 H821 118.9 no
C79 C83 F13 112.5(7) yes
C79 C83 F14 114.6(7) yes
F13 C83 F14 109.0(8) yes
C79 C83 F15 112.7(6) yes
F13 C83 F15 104.4(7) yes
F14 C83 F15 102.7(7) yes
C81 C84 F16 112.4(6) yes
C81 C84 F17 112.5(6) yes
F16 C84 F17 104.2(6) yes
C81 C84 F18 113.7(6) yes
F16 C84 F18 104.1(7) yes
F17 C84 F18 109.1(7) yes
B1 C85 C86 122.1(5) yes
B1 C85 C90 121.8(5) yes
C86 C85 C90 115.9(5) yes
C85 C86 C87 121.4(5) yes
C85 C86 H861 119.4 no
C87 C86 H861 119.2 no
C86 C87 C88 121.4(5) yes
C86 C87 C91 118.9(5) yes
C88 C87 C91 119.4(5) yes
C86 C87 C88 121.4(5) yes
C86 C87 C191 120.2(4) yes
C88 C87 C191 118.3(4) yes
C87 C88 C89 117.5(6) yes
C87 C88 H881 121.2 no
C89 C88 H881 121.4 no
C88 C89 C90 121.3(6) yes
C88 C89 C92 118.2(6) yes
C90 C89 C92 120.4(6) yes
C85 C90 C89 122.4(6) yes
C85 C90 H901 118.8 no
C89 C90 H901 118.7 no
C89 C92 F22 111.8(6) yes
C89 C92 F23 111.3(6) yes
F22 C92 F23 109.0(7) yes
C89 C92 F24 113.1(6) yes
F22 C92 F24 105.6(6) yes
F23 C92 F24 105.7(6) yes
C63 C67 F1 109.49(9) yes
C63 C67 F2 109.47(9) yes
F1 C67 F2 109.48(9) yes
C63 C67 F3 109.47(9) yes
F1 C67 F3 109.45(9) yes
F2 C67 F3 109.46(9) yes
C63 C167 F101 109.49(9) yes
C63 C167 F102 109.48(9) yes
F101 C167 F102 109.47(9) yes
C63 C167 F103 109.50(9) yes
F101 C167 F103 109.46(9) yes
F102 C167 F103 109.44(9) yes
C87 C91 F19 109.47(9) yes
C87 C91 F20 109.50(9) yes
F19 C91 F20 109.46(9) yes
C87 C91 F21 109.47(9) yes
F19 C91 F21 109.46(9) yes
F20 C91 F21 109.47(9) yes
C87 C191 F119 109.47(9) yes
C87 C191 F120 109.47(9) yes
F119 C191 F120 109.49(9) yes
C87 C191 F121 109.51(9) yes
F119 C191 F121 109.43(9) yes
F120 C191 F121 109.46(9) yes
C93 B2 C101 112.0(5) yes
C93 B2 C109 105.7(5) yes
C101 B2 C109 111.5(5) yes
C93 B2 C117 110.4(5) yes
C101 B2 C117 104.5(5) yes
C109 B2 C117 112.9(5) yes
B2 C93 C94 122.4(6) yes
B2 C93 C98 120.5(6) yes
C94 C93 C98 116.8(7) yes
C93 C94 C95 120.9(7) yes
C93 C94 H941 119.8 no
C95 C94 H941 119.3 no
C94 C95 C96 121.2(7) yes
C94 C95 C99 118.6(8) yes
C96 C95 C99 120.2(8) yes
C95 C96 C97 119.7(7) yes
C95 C96 H961 120.2 no
C97 C96 H961 120.1 no
C96 C97 C98 118.2(7) yes
C96 C97 C100 120.9(7) yes
C98 C97 C100 120.9(7) yes
C97 C98 C93 123.2(7) yes
C97 C98 H981 118.1 no
C93 C98 H981 118.6 no
C95 C99 F25 112.8(9) yes
C95 C99 F26 112.3(8) yes
F25 C99 F26 103.8(9) yes
C95 C99 F27 112.8(8) yes
F25 C99 F27 105.2(9) yes
F26 C99 F27 109.3(9) yes
C97 C100 F28 112.9(8) yes
C97 C100 F29 114.4(7) yes
F28 C100 F29 104.2(8) yes
C97 C100 F30 112.9(8) yes
F28 C100 F30 104.0(7) yes
F29 C100 F30 107.5(8) yes
B2 C101 C102 124.7(6) yes
B2 C101 C106 119.5(6) yes
C102 C101 C106 115.7(6) yes
C101 C102 C103 121.7(6) yes
C101 C102 H1021 118.8 no
C103 C102 H1021 119.5 no
C102 C103 C104 121.5(7) yes
C102 C103 C107 118.9(7) yes
C104 C103 C107 119.5(7) yes
C103 C104 C105 118.2(7) yes
C103 C104 H1041 121.0 no
C105 C104 H1041 120.8 no
C104 C105 C106 120.1(6) yes
C104 C105 C108 118.2(5) yes
C106 C105 C108 121.6(5) yes
C104 C105 C106 120.1(6) yes
C104 C105 C208 118.8(5) yes
C106 C105 C208 120.6(5) yes
C101 C106 C105 122.7(6) yes
C101 C106 H1061 118.6 no
C105 C106 H1061 118.7 no
C103 C107 F31 112.4(6) yes
C103 C107 F32 112.9(6) yes
F31 C107 F32 105.8(6) yes
C103 C107 F33 113.5(6) yes
F31 C107 F33 105.2(7) yes
F32 C107 F33 106.3(6) yes
B2 C109 C110 120.2(5) yes
B2 C109 C114 123.4(6) yes
C110 C109 C114 116.2(6) yes
C109 C110 C111 122.4(6) yes
C109 C110 H1101 119.1 no
C111 C110 H1101 118.5 no
C110 C111 C112 120.7(6) yes
C110 C111 C115 120.2(6) yes
C112 C111 C115 119.1(6) yes
C111 C112 C113 115.8(7) yes
C111 C112 H1121 121.9 no
C113 C112 H1121 122.3 no
C112 C113 C114 123.2(6) yes
C112 C113 C116 116.9(7) yes
C114 C113 C116 119.7(7) yes
C109 C114 C113 121.5(6) yes
C109 C114 H1141 119.7 no
C113 C114 H1141 118.7 no
C111 C115 F37 113.6(6) yes
C111 C115 F38 111.7(7) yes
F37 C115 F38 105.6(7) yes
C111 C115 F39 111.7(6) yes
F37 C115 F39 106.9(8) yes
F38 C115 F39 106.9(7) yes
C113 C116 F40 112.6(10) yes
C113 C116 F41 112.4(9) yes
F40 C116 F41 110.8(9) yes
C113 C116 F42 111.4(8) yes
F40 C116 F42 108.6(9) yes
F41 C116 F42 100.4(11) yes
B2 C117 C118 126.6(6) yes
B2 C117 C122 119.3(6) yes
C118 C117 C122 113.9(7) yes
C117 C118 C119 124.7(7) yes
C117 C118 H1181 118.0 no
C119 C118 H1181 117.3 no
C118 C119 C120 120.0(7) yes
C118 C119 C123 125.9(6) yes
C120 C119 C123 114.1(6) yes
C118 C119 C120 120.0(7) yes
C118 C119 C223 120.7(6) yes
C120 C119 C223 119.3(6) yes
C119 C120 C121 119.2(7) yes
C119 C120 H1201 120.6 no
C121 C120 H1201 120.2 no
C120 C121 C122 119.3(7) yes
C120 C121 C124 128.0(8) yes
C122 C121 C124 112.7(8) yes
C120 C121 C122 119.3(7) yes
C120 C121 C224 119.5(5) yes
C122 C121 C224 121.2(6) yes
C117 C122 C121 122.8(8) yes
C117 C122 H1221 118.1 no
C121 C122 H1221 119.0 no
C105 C108 F34 109.51(9) yes
C105 C108 F35 109.44(9) yes
F34 C108 F35 109.46(9) yes
C105 C108 F36 109.55(9) yes
F34 C108 F36 109.42(9) yes
F35 C108 F36 109.45(9) yes
C105 C208 F134 109.45(9) yes
C105 C208 F135 109.49(9) yes
F134 C208 F135 109.47(9) yes
C105 C208 F136 109.48(9) yes
F134 C208 F136 109.49(9) yes
F135 C208 F136 109.44(9) yes
C119 C123 F43 109.49(9) yes
C119 C123 F44 109.48(9) yes
F43 C123 F44 109.46(9) yes
C119 C123 F45 109.47(9) yes
F43 C123 F45 109.47(9) yes
F44 C123 F45 109.46(9) yes
C119 C223 F143 109.53(9) yes
C119 C223 F144 109.49(9) yes
F143 C223 F144 109.42(9) yes
C119 C223 F145 109.46(9) yes
F143 C223 F145 109.45(9) yes
F144 C223 F145 109.47(9) yes
C121 C124 F46 109.48(9) yes
C121 C124 F47 109.51(9) yes
F46 C124 F47 109.45(9) yes
C121 C124 F48 109.47(9) yes
F46 C124 F48 109.46(9) yes
F47 C124 F48 109.46(9) yes
C121 C224 F146 109.52(9) yes
C121 C224 F147 109.44(9) yes
F146 C224 F147 109.44(9) yes
C121 C224 F148 109.47(9) yes
F146 C224 F148 109.45(9) yes
F147 C224 F148 109.50(9) yes

loop_
_geom_bond_atom_site_label_1
_geom_bond_atom_site_label_2
_geom_bond_distance
_geom_bond_publ_flag
Ir1 N1 2.197(6) yes
Ir1 N2 2.271(6) yes
Ir1 N3 2.116(5) yes
Ir1 P1 2.2354(19) yes
N1 C10 1.269(10) yes
N1 C12 1.484(10) yes
N2 C20 1.359(9) yes
N2 C24 1.361(10) yes
N3 C25 1.357(9) yes
N3 C29 1.351(9) yes
O1 C10 1.341(9) yes
O1 C11 1.457(11) yes
P1 C4 1.882(9) yes
P1 C8 1.895(8) yes
P1 C9 1.865(8) yes
C1 C4 1.523(14) yes
C1 H11 0.962 no
C1 H12 0.960 no
C1 H13 0.970 no
C2 C4 1.558(12) yes
C2 H21 0.963 no
C2 H22 0.961 no
C2 H23 0.961 no
C3 C4 1.544(11) yes
C3 H31 0.968 no
C3 H32 0.963 no
C3 H33 0.961 no
C5 C8 1.542(12) yes
C5 H51 0.965 no
C5 H52 0.959 no
C5 H53 0.959 no
C6 C8 1.553(12) yes
C6 H61 0.961 no
C6 H62 0.959 no
C6 H63 0.957 no
C7 C8 1.533(13) yes
C7 H71 0.959 no
C7 H72 0.961 no
C7 H73 0.962 no
C9 C10 1.495(12) yes
C9 H91 0.977 no
C9 H92 0.971 no
C11 C12 1.540(14) yes
C11 H111 0.965 no
C11 H112 0.965 no
C12 C13 1.492(13) yes
C12 H121 0.978 no
C13 C14 1.385(15) yes
C13 C18 1.385(15) yes
C14 C15 1.387(15) yes
C14 H141 0.926 no
C15 C16 1.42(2) yes
C15 H151 0.930 no
C16 C17 1.34(2) yes
C16 H161 0.924 no
C17 C18 1.376(18) yes
C17 H171 0.927 no
C18 H181 0.921 no
C19 C20 1.477(12) yes
C19 H191 0.955 no
C19 H192 0.965 no
C19 H193 0.962 no
C20 C21 1.380(11) yes
C21 C22 1.363(15) yes
C21 H211 0.927 no
C22 C23 1.368(15) yes
C22 H221 0.927 no
C23 C24 1.391(11) yes
C23 H231 0.928 no
C24 C25 1.468(11) yes
C25 C26 1.387(11) yes
C26 C27 1.383(12) yes
C26 H261 0.932 no
C27 C28 1.361(14) yes
C27 H271 0.932 no
C28 C29 1.390(11) yes
C28 H281 0.923 no
C29 C30 1.500(11) yes
C30 H301 0.957 no
C30 H302 0.954 no
C30 H303 0.957 no
Ir2 N5 2.298(6) yes
Ir2 N6 2.115(5) yes
Ir2 P2 2.2333(17) yes
Ir2 N4 2.179(6) yes
Ir2 N5 2.298(6) yes
Ir2 N6 2.115(5) yes
Ir2 P2 2.2333(17) yes
Ir2 N104 2.188(7) yes
N5 C50 1.355(10) yes
N5 C54 1.340(9) yes
N6 C55 1.355(9) yes
N6 C59 1.339(8) yes
P2 C34 1.855(9) yes
P2 C38 1.873(7) yes
P2 C39 1.887(7) yes
P2 C34 1.855(9) yes
P2 C38 1.873(7) yes
P2 C139 1.866(8) yes
C31 C34 1.541(15) yes
C31 H311 0.957 no
C31 H312 0.957 no
C31 H313 0.960 no
C32 C34 1.553(14) yes
C32 H321 0.956 no
C32 H322 0.960 no
C32 H323 0.956 no
C33 C34 1.509(18) yes
C33 H331 0.954 no
C33 H332 0.957 no
C33 H333 0.957 no
C35 C38 1.540(11) yes
C35 H351 0.956 no
C35 H352 0.955 no
C35 H353 0.956 no
C36 C38 1.546(10) yes
C36 H361 0.956 no
C36 H362 0.955 no
C36 H363 0.959 no
C37 C38 1.554(10) yes
C37 H371 0.955 no
C37 H372 0.959 no
C37 H373 0.955 no
C49 C50 1.494(15) yes
C49 H491 0.954 no
C49 H492 0.960 no
C49 H493 0.956 no
C50 C51 1.385(12) yes
C51 C52 1.355(14) yes
C51 H511 0.929 no
C52 C53 1.376(12) yes
C52 H521 0.927 no
C53 C54 1.405(10) yes
C53 H531 0.930 no
C54 C55 1.464(10) yes
C55 C56 1.401(10) yes
C56 C57 1.363(13) yes
C56 H561 0.929 no
C57 C58 1.361(14) yes
C57 H571 0.934 no
C58 C59 1.395(10) yes
C58 H581 0.925 no
C59 C60 1.491(12) yes
C60 H601 0.961 no
C60 H602 0.963 no
C60 H603 0.961 no
N4 C40 1.291(6) yes
N4 C42 1.504(6) yes
O2 C40 1.354(6) yes
O2 C41 1.459(7) yes
C39 C40 1.501(7) yes
C39 H391 0.971 no
C39 H392 0.969 no
C41 C42 1.537(6) yes
C41 H411 0.968 no
C41 H412 0.970 no
C42 C43 1.503(8) yes
C42 H421 0.983 no
C43 C44 1.422(8) yes
C43 C48 1.412(7) yes
C44 C45 1.418(8) yes
C44 H441 0.930 no
C45 C46 1.411(8) yes
C45 H451 0.933 no
C46 C47 1.423(8) yes
C46 H461 0.934 no
C47 C48 1.416(8) yes
C47 H471 0.933 no
C48 H481 0.931 no
N104 C140 1.299(7) yes
N104 C142 1.513(7) yes
O102 C140 1.332(7) yes
O102 C141 1.436(7) yes
C139 C140 1.481(8) yes
C139 H1391 0.971 no
C139 H1392 0.969 no
C141 C142 1.547(7) yes
C141 H1411 0.968 no
C141 H1412 0.967 no
C142 C143 1.496(9) yes
C142 H1421 0.978 no
C143 C144 1.415(8) yes
C143 C148 1.411(8) yes
C144 C145 1.415(8) yes
C144 H1441 0.930 no
C145 C146 1.415(8) yes
C145 H1451 0.939 no
C146 C147 1.410(8) yes
C146 H1461 0.929 no
C147 C148 1.419(8) yes
C147 H1471 0.931 no
C148 H1481 0.934 no
B1 C61 1.650(10) yes
B1 C69 1.624(9) yes
B1 C77 1.624(9) yes
B1 C85 1.647(8) yes
C61 C62 1.399(9) yes
C61 C66 1.388(8) yes
C62 C63 1.377(8) yes
C62 H621 0.928 no
C63 C64 1.392(8) yes
C63 C67 1.564(7) yes
C63 C64 1.392(8) yes
C63 C167 1.592(8) yes
C64 C65 1.390(10) yes
C64 H641 0.932 no
C65 C66 1.379(9) yes
C65 C68 1.503(9) yes
C66 H661 0.924 no
C68 F4 1.332(11) yes
C68 F5 1.289(10) yes
C68 F6 1.297(9) yes
C69 C70 1.396(9) yes
C69 C74 1.411(8) yes
C70 C71 1.405(9) yes
C70 H701 0.934 no
C71 C72 1.401(10) yes
C71 C75 1.474(10) yes
C72 C73 1.369(10) yes
C72 H721 0.928 no
C73 C74 1.397(9) yes
C73 C76 1.520(9) yes
C74 H741 0.915 no
C75 F7 1.313(9) yes
C75 F8 1.342(9) yes
C75 F9 1.339(8) yes
C76 F10 1.310(9) yes
C76 F11 1.311(9) yes
C76 F12 1.305(9) yes
C77 C78 1.401(8) yes
C77 C82 1.409(8) yes
C78 C79 1.391(9) yes
C78 H781 0.920 no
C79 C80 1.383(9) yes
C79 C83 1.497(10) yes
C80 C81 1.384(9) yes
C80 H801 0.929 no
C81 C82 1.380(9) yes
C81 C84 1.486(9) yes
C82 H821 0.927 no
C83 F13 1.288(10) yes
C83 F14 1.311(9) yes
C83 F15 1.344(10) yes
C84 F16 1.333(9) yes
C84 F17 1.332(9) yes
C84 F18 1.307(9) yes
C85 C86 1.414(8) yes
C85 C90 1.387(8) yes
C86 C87 1.394(8) yes
C86 H861 0.931 no
C87 C88 1.382(9) yes
C87 C91 1.571(8) yes
C87 C88 1.382(9) yes
C87 C191 1.556(7) yes
C88 C89 1.391(10) yes
C88 H881 0.931 no
C89 C90 1.386(8) yes
C89 C92 1.512(9) yes
C90 H901 0.925 no
C92 F22 1.309(8) yes
C92 F23 1.325(9) yes
C92 F24 1.334(8) yes
C67 F1 1.316(8) yes
C67 F2 1.312(8) yes
C67 F3 1.302(8) yes
C167 F101 1.314(9) yes
C167 F102 1.307(8) yes
C167 F103 1.307(9) yes
C91 F19 1.312(9) yes
C91 F20 1.322(9) yes
C91 F21 1.322(9) yes
C191 F119 1.311(7) yes
C191 F120 1.316(7) yes
C191 F121 1.322(7) yes
B2 C93 1.633(9) yes
B2 C101 1.659(9) yes
B2 C109 1.626(9) yes
B2 C117 1.637(9) yes
C93 C94 1.408(9) yes
C93 C98 1.372(10) yes
C94 C95 1.400(11) yes
C94 H941 0.923 no
C95 C96 1.363(12) yes
C95 C99 1.512(12) yes
C96 C97 1.404(11) yes
C96 H961 0.936 no
C97 C98 1.412(10) yes
C97 C100 1.457(12) yes
C98 H981 0.926 no
C99 F25 1.350(13) yes
C99 F26 1.293(12) yes
C99 F27 1.299(10) yes
C100 F28 1.340(10) yes
C100 F29 1.330(11) yes
C100 F30 1.321(10) yes
C101 C102 1.394(9) yes
C101 C106 1.400(9) yes
C102 C103 1.388(10) yes
C102 H1021 0.924 no
C103 C104 1.365(10) yes
C103 C107 1.494(11) yes
C104 C105 1.397(10) yes
C104 H1041 0.928 no
C105 C106 1.377(9) yes
C105 C108 1.595(7) yes
C105 C106 1.377(9) yes
C105 C208 1.550(7) yes
C106 H1061 0.932 no
C107 F31 1.340(8) yes
C107 F32 1.330(9) yes
C107 F33 1.338(9) yes
C109 C110 1.396(9) yes
C109 C114 1.386(8) yes
C110 C111 1.387(9) yes
C110 H1101 0.931 no
C111 C112 1.402(9) yes
C111 C115 1.507(10) yes
C112 C113 1.392(11) yes
C112 H1121 0.929 no
C113 C114 1.362(11) yes
C113 C116 1.537(11) yes
C114 H1141 0.929 no
C115 F37 1.301(10) yes
C115 F38 1.332(10) yes
C115 F39 1.340(8) yes
C116 F40 1.300(13) yes
C116 F41 1.294(14) yes
C116 F42 1.323(12) yes
C117 C118 1.390(10) yes
C117 C122 1.416(11) yes
C118 C119 1.354(10) yes
C118 H1181 0.924 no
C119 C120 1.381(12) yes
C119 C123 1.532(8) yes
C119 C120 1.381(12) yes
C119 C223 1.570(8) yes
C120 C121 1.388(12) yes
C120 H1201 0.925 no
C121 C122 1.389(10) yes
C121 C124 1.590(9) yes
C121 C122 1.389(10) yes
C121 C224 1.531(7) yes
C122 H1221 0.930 no
C108 F34 1.315(8) yes
C108 F35 1.294(8) yes
C108 F36 1.301(8) yes
C208 F134 1.315(9) yes
C208 F135 1.323(9) yes
C208 F136 1.306(9) yes
C123 F43 1.307(9) yes
C123 F44 1.313(9) yes
C123 F45 1.311(9) yes
C223 F143 1.314(9) yes
C223 F144 1.324(8) yes
C223 F145 1.318(8) yes
C124 F46 1.320(9) yes
C124 F47 1.325(10) yes
C124 F48 1.320(10) yes
C224 F146 1.327(7) yes
C224 F147 1.307(7) yes
C224 F148 1.327(8) yes

loop_
_geom_hbond_atom_site_label_D
_geom_hbond_atom_site_label_H
_geom_hbond_atom_site_label_A
_geom_hbond_angle_DHA
_geom_hbond_distance_DH
_geom_hbond_distance_HA
_geom_hbond_distance_DA
_geom_hbond_publ_flag
C1 H13 C19 132.5(3) 0.970 2.562 3.296(13) yes
C31 H313 C49 150.1(4) 0.960 2.598 3.464(13) yes
C49 H491 C40 160.5(4) 0.954 2.564 3.478(13) yes
C49 H491 C139 161.6(4) 0.954 2.581 3.499(13) yes
C49 H491 C140 161.4(5) 0.954 2.413 3.331(13) yes
C146 H471 C147 127(2) 0.774 0.798 1.410(13) yes
C66 H661 C74 120.22(18) 0.924 2.563 3.132(13) yes
